data_7105075
loop_
_publ_author_name
'Hai-Bing Xu'
'Xiao-Ming Chen'
'Qi-Sheng Zhang'
'Li-Yi Zhang'
'Zhong-Ning Chen'

_publ_section_title
;
 Fluoride-enhanced lanthanide luminescence and white-light emitting in
 multifunctional Al3Ln2 (Ln = Nd, Eu, Yb) heteropentanuclear complexes
;
_journal_name_full 'Chem. Commun.'
_journal_page_first 7318
_journal_page_last 7320
_journal_paper_doi 10.1039/b912474h
_journal_year 2009
_chemical_formula_moiety 'C80 H52 Al3 F36 N5 Nd2 O22, C4.5 H10.5, H O0.5'
_chemical_formula_sum 'C84.5 H63.5 Al3 F36 N5 Nd2 O22.5'
_chemical_formula_weight 2562.32
_chemical_name_systematic
;
?
;
_space_group_IT_number 2
_symmetry_cell_setting triclinic
_symmetry_space_group_name_Hall '-P 1'
_symmetry_space_group_name_H-M 'P -1'
_atom_sites_solution_hydrogens geom
_atom_sites_solution_primary direct
_atom_sites_solution_secondary difmap
_audit_creation_method SHELXL-97
_cell_angle_alpha 100.513(5)
_cell_angle_beta 92.990(3)
_cell_angle_gamma 117.239(4)
_cell_formula_units_Z 2
_cell_length_a 15.7247(3)
_cell_length_b 17.1245(7)
_cell_length_c 23.9781(4)
_cell_measurement_reflns_used 11974
_cell_measurement_temperature 293(2)
_cell_measurement_theta_max 27.4835
_cell_measurement_theta_min 3.0509
_cell_volume 5576.0(3)
_computing_cell_refinement 'Bruker XSCANS'
_computing_data_collection 'Bruker XSCANS'
_computing_data_reduction 'Bruker SHELXTL'
_computing_molecular_graphics 'Bruker SHELXTL'
_computing_publication_material 'Bruker SHELXTL'
_computing_structure_refinement 'SHELXL-97 (Sheldrick, 1997)'
_computing_structure_solution 'SHELXS-97 (Sheldrick, 1990)'
_diffrn_ambient_temperature 293(2)
_diffrn_detector_area_resol_mean 14.6306
_diffrn_measured_fraction_theta_full 0.975
_diffrn_measured_fraction_theta_max 0.975
_diffrn_measurement_device_type 'RIGAKU MERCURY CCD/AFC'
_diffrn_measurement_method CCD_Profile_fitting
_diffrn_radiation_monochromator graphite
_diffrn_radiation_source 'fine-focus sealed tube'
_diffrn_radiation_type MoK\a
_diffrn_radiation_wavelength 0.71073
_diffrn_reflns_av_R_equivalents 0.0236
_diffrn_reflns_av_sigmaI/netI 0.0474
_diffrn_reflns_limit_h_max 17
_diffrn_reflns_limit_h_min -18
_diffrn_reflns_limit_k_max 19
_diffrn_reflns_limit_k_min -20
_diffrn_reflns_limit_l_max 25
_diffrn_reflns_limit_l_min -28
_diffrn_reflns_number 34305
_diffrn_reflns_theta_full 25.00
_diffrn_reflns_theta_max 25.00
_diffrn_reflns_theta_min 2.21
_exptl_absorpt_coefficient_mu 1.068
_exptl_absorpt_correction_T_max 0.7400
_exptl_absorpt_correction_T_min 0.6746
_exptl_absorpt_correction_type multi-scan
_exptl_absorpt_process_details
;
R.H. Blessing, Acta Cryst. (1995), A51, 33-38
;
_exptl_crystal_colour Green
_exptl_crystal_density_diffrn 1.526
_exptl_crystal_density_method 'not measured'
_exptl_crystal_description Block
_exptl_crystal_F_000 2537
_exptl_crystal_size_max 0.40
_exptl_crystal_size_mid 0.40
_exptl_crystal_size_min 0.30
_refine_diff_density_max 0.733
_refine_diff_density_min -0.716
_refine_diff_density_rms 0.068
_refine_ls_extinction_method none
_refine_ls_goodness_of_fit_ref 1.126
_refine_ls_hydrogen_treatment constr
_refine_ls_matrix_type fullcycle
_refine_ls_number_parameters 1838
_refine_ls_number_reflns 19152
_refine_ls_number_restraints 888
_refine_ls_restrained_S_all 1.139
_refine_ls_R_factor_all 0.0609
_refine_ls_R_factor_gt 0.0459
_refine_ls_shift/su_max 0.024
_refine_ls_shift/su_mean 0.002
_refine_ls_structure_factor_coef Fsqd
_refine_ls_weighting_details 'calc w=1/[\s^2^(Fo^2^)+(0.0609P)^2^+1.9703P] where P=(Fo^2^+2Fc^2^)/3'
_refine_ls_weighting_scheme calc
_refine_ls_wR_factor_gt 0.1131
_refine_ls_wR_factor_ref 0.1285
_reflns_number_gt 15194
_reflns_number_total 19152
_reflns_threshold_expression >2sigma(I)
_cod_data_source_file b912474h.txt
_cod_data_source_block x
_cod_depositor_comments
;
The following automatic conversions were performed:
'_symmetry_cell_setting' value 'Triclinic' changed to 'triclinic'
according to '/home/saulius/struct/CIF-dictionaries/cif_core.dic'
dictionary named 'cif_core.dic' version 2.4.1 from
2010-06-29.

'_exptl_absorpt_correction_type' value 'Multi-scan' changed
to 'multi-scan' according to
'/home/saulius/struct/CIF-dictionaries/cif_core.dic' dictionary named
'cif_core.dic' version 2.4.1 from 2010-06-29.

Automatic conversion script
Id: cif_fix_enum 1527 2010-12-29 10:47:43Z saulius 
;
_cod_original_sg_symbol_H-M P-1
_cod_original_formula_sum 'C84.50 H63.50 Al3 F36 N5 Nd2 O22.50'
_cod_database_code 7105075

loop_
_symmetry_equiv_pos_as_xyz
'x, y, z'
'-x, -y, -z'

loop_
_atom_site_label
_atom_site_type_symbol
_atom_site_fract_x
_atom_site_fract_y
_atom_site_fract_z
_atom_site_U_iso_or_equiv
_atom_site_adp_type
_atom_site_occupancy
_atom_site_symmetry_multiplicity
_atom_site_calc_flag
_atom_site_refinement_flags
_atom_site_disorder_assembly
_atom_site_disorder_group
Nd1 Nd 0.348971(17) 0.663194(14) 0.844536(9) 0.05213(9) Uani 1 1 d . . .
Nd2 Nd -0.009003(16) 0.219065(14) 0.708580(10) 0.05087(8) Uani 1 1 d . . .
Al1 Al 0.25545(9) 0.32913(8) 0.72233(5) 0.0492(3) Uani 1 1 d . . .
Al2 Al 0.20188(10) 0.57370(8) 0.70157(5) 0.0536(3) Uani 1 1 d . . .
Al3 Al 0.17281(8) 0.44410(7) 0.77070(5) 0.0450(3) Uani 1 1 d . G .
O1 O 0.15470(19) 0.22576(17) 0.73741(12) 0.0515(6) Uani 1 1 d . G .
O2 O 0.3493(2) 0.43165(19) 0.70640(12) 0.0589(7) Uani 1 1 d . G .
O3 O 0.1757(2) 0.4799(2) 0.64018(12) 0.0655(8) Uani 1 1 d . G .
O4 O 0.2373(2) 0.66926(18) 0.76550(12) 0.0571(7) Uani 1 1 d . G .
O5 O 0.27977(19) 0.54352(17) 0.74805(10) 0.0468(6) Uani 1 1 d . G .
O9 O 0.15344(18) 0.35426(17) 0.70122(11) 0.0478(6) Uani 1 1 d . G .
O10 O 0.25988(19) 0.40085(17) 0.79432(11) 0.0472(6) Uani 1 1 d . G .
O11 O 0.1043(2) 0.49033(18) 0.73365(11) 0.0502(6) Uani 1 1 d . G .
O100 O -0.0570(3) 0.1507(2) 0.78961(16) 0.0762(10) Uani 1 1 d . D .
O101 O -0.1439(3) 0.2406(3) 0.74889(16) 0.0804(10) Uani 1 1 d . D .
O102 O -0.1711(2) 0.1160(2) 0.65095(17) 0.0796(10) Uani 1 1 d . E .
O103 O -0.0379(3) 0.0622(2) 0.68261(15) 0.0749(9) Uani 1 1 d . E .
O104 O -0.0513(2) 0.3153(2) 0.66146(14) 0.0669(8) Uani 1 1 d . F .
O105 O 0.0129(2) 0.1978(2) 0.60592(13) 0.0695(9) Uani 1 1 d . F .
O107 O 0.3409(3) 0.6110(2) 0.93874(13) 0.0763(10) Uani 1 1 d . A .
O108 O 0.2727(3) 0.7240(2) 0.91136(14) 0.0758(9) Uani 1 1 d . A .
O109 O 0.4986(3) 0.7542(2) 0.91445(15) 0.0786(10) Uani 1 1 d . B .
O110 O 0.4161(3) 0.8256(2) 0.84830(16) 0.0777(10) Uani 1 1 d . B .
O111 O 0.4786(3) 0.7037(2) 0.78297(15) 0.0776(10) Uani 1 1 d . C .
O112 O 0.4312(2) 0.57037(19) 0.84484(13) 0.0612(8) Uani 1 1 d . C .
N1 N 0.3421(3) 0.2818(2) 0.75667(14) 0.0559(9) Uani 1 1 d . G .
N2 N 0.2667(3) 0.2717(3) 0.63767(15) 0.0609(9) Uani 1 1 d . G .
N3 N 0.3069(3) 0.6467(3) 0.64965(17) 0.0720(11) Uani 1 1 d . G .
N4 N 0.1154(3) 0.6256(3) 0.67165(17) 0.0692(11) Uani 1 1 d . G .
C1 C 0.4369(4) 0.3088(4) 0.7637(2) 0.0704(13) Uani 1 1 d . . .
C2 C 0.4774(4) 0.2665(4) 0.7934(3) 0.0903(17) Uani 1 1 d . G .
H2A H 0.5437 0.2866 0.7976 0.108 Uiso 1 1 calc R . .
C3 C 0.4201(5) 0.1976(4) 0.8155(3) 0.0921(18) Uani 1 1 d . . .
H3A H 0.4475 0.1711 0.8358 0.110 Uiso 1 1 calc R G .
C4 C 0.3189(4) 0.1642(3) 0.8088(2) 0.0771(15) Uani 1 1 d . G .
C5 C 0.2538(5) 0.0929(4) 0.8304(3) 0.0914(18) Uani 1 1 d . . .
H5A H 0.2761 0.0632 0.8511 0.110 Uiso 1 1 calc R G .
C6 C 0.1575(5) 0.0670(4) 0.8210(3) 0.0908(18) Uani 1 1 d . G .
H6A H 0.1145 0.0196 0.8356 0.109 Uiso 1 1 calc R . .
C7 C 0.1214(4) 0.1106(3) 0.7897(2) 0.0727(13) Uani 1 1 d . . .
H7A H 0.0552 0.0911 0.7834 0.087 Uiso 1 1 calc R G .
C8 C 0.1828(3) 0.1809(3) 0.76866(18) 0.0547(10) Uani 1 1 d . G .
C9 C 0.2835(3) 0.2088(3) 0.77806(19) 0.0593(11) Uani 1 1 d . . .
C10 C 0.5043(4) 0.3865(5) 0.7394(3) 0.0972(19) Uani 1 1 d . G .
H10A H 0.4677 0.4092 0.7208 0.146 Uiso 1 1 calc R . .
H10B H 0.5363 0.3659 0.7120 0.146 Uiso 1 1 calc R . .
H10C H 0.5517 0.4337 0.7699 0.146 Uiso 1 1 calc R . .
C11 C 0.2267(4) 0.1879(4) 0.6044(2) 0.0737(14) Uani 1 1 d . . .
C12 C 0.2513(5) 0.1737(5) 0.5483(2) 0.101(2) Uani 1 1 d . G .
H12A H 0.2220 0.1154 0.5252 0.121 Uiso 1 1 calc R . .
C13 C 0.3148(5) 0.2414(5) 0.5278(3) 0.109(2) Uani 1 1 d . . .
H13A H 0.3289 0.2300 0.4910 0.131 Uiso 1 1 calc R G .
C14 C 0.3607(5) 0.3303(5) 0.5622(2) 0.0933(19) Uani 1 1 d . G .
C15 C 0.4326(6) 0.4057(6) 0.5474(3) 0.121(3) Uani 1 1 d . . .
H15A H 0.4522 0.3992 0.5116 0.145 Uiso 1 1 calc R G .
C16 C 0.4737(5) 0.4867(6) 0.5832(3) 0.119(3) Uani 1 1 d . G .
H16A H 0.5211 0.5357 0.5720 0.143 Uiso 1 1 calc R . .
C17 C 0.4468(4) 0.5000(4) 0.6382(3) 0.0890(17) Uani 1 1 d . . .
H17A H 0.4760 0.5570 0.6629 0.107 Uiso 1 1 calc R G .
C18 C 0.3770(3) 0.4271(4) 0.6544(2) 0.0666(12) Uani 1 1 d . G .
C19 C 0.3332(4) 0.3412(4) 0.6172(2) 0.0669(12) Uani 1 1 d . . .
C20 C 0.1607(5) 0.1104(4) 0.6249(2) 0.0853(16) Uani 1 1 d . G .
H20A H 0.1511 0.1306 0.6630 0.128 Uiso 1 1 calc R . .
H20B H 0.1876 0.0703 0.6256 0.128 Uiso 1 1 calc R . .
H20C H 0.0997 0.0793 0.5998 0.128 Uiso 1 1 calc R . .
C21 C 0.3711(4) 0.7332(4) 0.6552(3) 0.0889(18) Uani 1 1 d . . .
C22 C 0.4241(6) 0.7586(6) 0.6083(4) 0.139(3) Uani 1 1 d . G .
H22A H 0.4718 0.8182 0.6129 0.166 Uiso 1 1 calc R . .
C23 C 0.4073(7) 0.7002(7) 0.5586(4) 0.150(4) Uani 1 1 d . . .
H23A H 0.4404 0.7199 0.5287 0.181 Uiso 1 1 calc R G .
C24 C 0.3406(5) 0.6104(5) 0.5517(3) 0.110(2) Uani 1 1 d . G .
C25 C 0.3152(6) 0.5388(7) 0.5017(3) 0.132(3) Uani 1 1 d . . .
H25A H 0.3464 0.5525 0.4701 0.159 Uiso 1 1 calc R G .
C26 C 0.2493(6) 0.4539(6) 0.4985(3) 0.116(2) Uani 1 1 d . G .
H26A H 0.2342 0.4097 0.4650 0.139 Uiso 1 1 calc R . .
C27 C 0.2018(5) 0.4310(5) 0.5465(2) 0.0926(18) Uani 1 1 d . . .
H27A H 0.1567 0.3714 0.5449 0.111 Uiso 1 1 calc R G .
C28 C 0.2225(4) 0.4964(4) 0.59511(19) 0.0722(14) Uani 1 1 d . G .
C29 C 0.2914(4) 0.5860(4) 0.5990(2) 0.0783(15) Uani 1 1 d . . .
C30 C 0.3884(5) 0.8019(4) 0.7075(3) 0.108(2) Uani 1 1 d . G .
H30A H 0.3485 0.7736 0.7344 0.162 Uiso 1 1 calc R . .
H30B H 0.3726 0.8462 0.6979 0.162 Uiso 1 1 calc R . .
H30C H 0.4553 0.8307 0.7244 0.162 Uiso 1 1 calc R . .
C31 C 0.0568(4) 0.6045(4) 0.6227(2) 0.0897(17) Uani 1 1 d . . .
C32 C 0.0047(6) 0.6514(5) 0.6168(3) 0.119(3) Uani 1 1 d . G .
H32A H -0.0358 0.6359 0.5825 0.143 Uiso 1 1 calc R . .
C33 C 0.0115(7) 0.7175(5) 0.6591(4) 0.142(4) Uani 1 1 d . . .
H33A H -0.0245 0.7469 0.6538 0.170 Uiso 1 1 calc R G .
C34 C 0.0716(6) 0.7432(4) 0.7109(3) 0.110(2) Uani 1 1 d . G .
C35 C 0.0827(7) 0.8110(5) 0.7579(4) 0.143(3) Uani 1 1 d . . .
H35A H 0.0480 0.8425 0.7562 0.171 Uiso 1 1 calc R G .
C36 C 0.1443(6) 0.8298(5) 0.8056(4) 0.126(3) Uani 1 1 d . G .
H36A H 0.1508 0.8745 0.8367 0.151 Uiso 1 1 calc R . .
C37 C 0.1996(5) 0.7847(3) 0.8105(3) 0.0870(17) Uani 1 1 d . . .
H37A H 0.2431 0.8011 0.8437 0.104 Uiso 1 1 calc R G .
C38 C 0.1881(4) 0.7167(3) 0.7659(2) 0.0668(12) Uani 1 1 d . G .
C39 C 0.1230(4) 0.6946(3) 0.7156(2) 0.0749(14) Uani 1 1 d . . .
C40 C 0.0478(6) 0.5306(6) 0.5748(3) 0.126(3) Uani 1 1 d . G .
H40A H 0.0875 0.5057 0.5865 0.190 Uiso 1 1 calc R . .
H40B H 0.0686 0.5545 0.5418 0.190 Uiso 1 1 calc R . .
H40C H -0.0185 0.4842 0.5652 0.190 Uiso 1 1 calc R . .
C101 C -0.1242(5) 0.0694(4) 0.8585(3) 0.114(3) Uani 1 1 d D . .
C102 C -0.1279(4) 0.1260(4) 0.8165(2) 0.0806(15) Uani 1 1 d . D .
C103 C -0.2026(5) 0.1445(4) 0.8132(3) 0.100(2) Uani 1 1 d . . .
H10D H -0.2530 0.1187 0.8337 0.120 Uiso 1 1 calc R D .
C104 C -0.2048(4) 0.2022(5) 0.7791(3) 0.0951(19) Uani 1 1 d . D .
C105 C -0.2879(6) 0.2246(6) 0.7811(4) 0.144(4) Uani 1 1 d D . .
C106 C -0.3194(5) 0.0067(4) 0.5985(4) 0.158(4) Uani 1 1 d D . .
C107 C -0.2210(4) 0.0329(4) 0.6312(3) 0.0944(18) Uani 1 1 d . E .
C108 C -0.1976(5) -0.0337(4) 0.6350(3) 0.103(2) Uani 1 1 d . . .
H10E H -0.2432 -0.0936 0.6196 0.123 Uiso 1 1 calc R E .
C109 C -0.1085(4) -0.0142(3) 0.6611(3) 0.0821(16) Uani 1 1 d . E .
C110 C -0.0881(5) -0.0929(4) 0.6628(3) 0.109(2) Uani 1 1 d D . .
C111 C -0.1597(5) 0.3411(5) 0.6071(3) 0.118(3) Uani 1 1 d D . .
C112 C -0.0938(4) 0.2976(4) 0.6115(3) 0.0779(14) Uani 1 1 d . F .
C113 C -0.0863(4) 0.2451(4) 0.5622(2) 0.0902(17) Uani 1 1 d . . .
H11A H -0.1193 0.2396 0.5271 0.108 Uiso 1 1 calc R F .
C114 C -0.0327(4) 0.2021(4) 0.5636(2) 0.0777(15) Uani 1 1 d . F .
C115 C -0.0243(5) 0.1522(5) 0.5060(3) 0.115(2) Uani 1 1 d D . .
C116 C 0.3544(5) 0.6017(4) 1.0343(2) 0.108(2) Uani 1 1 d D . .
C117 C 0.3322(4) 0.6422(4) 0.9879(2) 0.0800(15) Uani 1 1 d . A .
C118 C 0.3020(5) 0.7060(4) 1.0040(2) 0.0865(17) Uani 1 1 d . . .
H11B H 0.3016 0.7260 1.0427 0.104 Uiso 1 1 calc R A .
C119 C 0.2728(4) 0.7401(3) 0.9645(2) 0.0737(14) Uani 1 1 d . A .
C120 C 0.2365(5) 0.8080(4) 0.9845(2) 0.106(2) Uani 1 1 d D . .
C121 C 0.6320(5) 0.8520(4) 0.9834(3) 0.126(3) Uani 1 1 d D . .
C122 C 0.5535(4) 0.8359(4) 0.9359(3) 0.0867(17) Uani 1 1 d . B .
C123 C 0.5504(5) 0.9076(4) 0.9201(3) 0.101(2) Uani 1 1 d . . .
H12B H 0.5970 0.9658 0.9388 0.121 Uiso 1 1 calc R B .
C124 C 0.4818(4) 0.8970(3) 0.8781(3) 0.0881(17) Uani 1 1 d . B .
C125 C 0.4855(5) 0.9831(4) 0.8656(3) 0.131(3) Uani 1 1 d D . .
C126 C 0.6336(5) 0.7688(5) 0.7570(4) 0.132(3) Uani 1 1 d D . .
C127 C 0.5590(4) 0.7061(4) 0.7890(3) 0.0843(16) Uani 1 1 d . C .
C128 C 0.5862(4) 0.6579(4) 0.8214(3) 0.0895(17) Uani 1 1 d . . .
H12C H 0.6500 0.6686 0.8256 0.107 Uiso 1 1 calc R C .
C129 C 0.5200(4) 0.5954(3) 0.8470(2) 0.0695(13) Uani 1 1 d . C .
C130 C 0.5569(4) 0.5507(4) 0.8846(2) 0.0947(18) Uani 1 1 d D . .
F1 F 0.3388(9) 0.5190(5) 1.0162(4) 0.138(4) Uani 0.50 1 d PDU A 1
F2 F 0.3326(11) 0.6201(10) 1.0839(4) 0.154(4) Uani 0.50 1 d PDU A 1
F3 F 0.4497(7) 0.6409(9) 1.0488(5) 0.169(5) Uani 0.50 1 d PDU A 1
F1' F 0.4045(11) 0.6619(7) 1.0810(4) 0.159(5) Uani 0.50 1 d PDU A 2
F2' F 0.4021(10) 0.5591(9) 1.0187(4) 0.152(4) Uani 0.50 1 d PDU A 2
F3' F 0.2718(7) 0.5464(8) 1.0496(5) 0.159(4) Uani 0.50 1 d PDU A 2
F4 F 0.1521(7) 0.7862(8) 0.9562(6) 0.147(4) Uani 0.50 1 d PDU A 1
F5 F 0.2985(10) 0.8899(5) 0.9814(5) 0.166(5) Uani 0.50 1 d PDU A 1
F6 F 0.2215(9) 0.8138(8) 1.0380(3) 0.160(5) Uani 0.50 1 d PDU A 1
F4' F 0.2636(9) 0.8503(7) 1.0387(4) 0.161(5) Uani 0.50 1 d PDU A 2
F5' F 0.1431(6) 0.7684(9) 0.9651(6) 0.147(4) Uani 0.50 1 d PDU A 2
F6' F 0.2733(9) 0.8761(5) 0.9598(4) 0.145(4) Uani 0.50 1 d PDU A 2
F7 F 0.6671(8) 0.7953(7) 0.9774(5) 0.157(4) Uani 0.50 1 d PDU B 1
F8 F 0.5967(9) 0.8450(9) 1.0317(4) 0.201(6) Uani 0.50 1 d PDU B 1
F9 F 0.7089(7) 0.9313(6) 0.9880(5) 0.163(5) Uani 0.50 1 d PDU B 1
F7' F 0.6784(9) 0.9326(5) 1.0174(4) 0.164(5) Uani 0.50 1 d PDU B 2
F8' F 0.6903(8) 0.8266(8) 0.9584(5) 0.177(5) Uani 0.50 1 d PDU B 2
F9' F 0.5944(9) 0.7989(7) 1.0193(4) 0.184(5) Uani 0.50 1 d PDU B 2
F10 F 0.4052(8) 0.9729(6) 0.8404(8) 0.201(10) Uani 0.50 1 d PDU B 1
F11 F 0.5480(10) 1.0074(9) 0.8296(8) 0.218(8) Uani 0.50 1 d PDU B 1
F12 F 0.5142(11) 1.0500(6) 0.9114(5) 0.182(7) Uani 0.50 1 d PDU B 1
F10' F 0.5651(7) 1.0575(5) 0.8883(5) 0.149(5) Uani 0.50 1 d PDU B 2
F11' F 0.4090(9) 0.9869(8) 0.8817(7) 0.187(7) Uani 0.50 1 d PDU B 2
F12' F 0.4787(14) 0.9808(6) 0.8107(4) 0.207(10) Uani 0.50 1 d PDU B 2
F13 F 0.6248(7) 0.8414(6) 0.7606(7) 0.193(7) Uani 0.50 1 d PDU C 1
F14 F 0.6257(11) 0.7249(11) 0.7050(5) 0.234(9) Uani 0.50 1 d PDU C 1
F15 F 0.7226(5) 0.7956(7) 0.7791(5) 0.150(5) Uani 0.50 1 d PDU C 1
F13' F 0.7084(8) 0.7552(10) 0.7526(7) 0.199(7) Uani 0.50 1 d PDU C 2
F14' F 0.6583(9) 0.8542(5) 0.7753(9) 0.235(9) Uani 0.50 1 d PDU C 2
F15' F 0.5974(8) 0.7489(8) 0.7030(4) 0.159(5) Uani 0.50 1 d PDU C 2
F16 F 0.4911(7) 0.4676(5) 0.8817(5) 0.118(3) Uani 0.50 1 d PDU C 1
F17 F 0.5871(8) 0.5960(7) 0.9379(4) 0.147(4) Uani 0.50 1 d PDU C 1
F18 F 0.6281(6) 0.5388(7) 0.8643(4) 0.134(3) Uani 0.50 1 d PDU C 1
F16' F 0.6505(5) 0.5772(8) 0.8896(5) 0.149(4) Uani 0.50 1 d PDU C 2
F17' F 0.5075(8) 0.4626(5) 0.8691(5) 0.115(3) Uani 0.50 1 d PDU C 2
F18' F 0.5426(6) 0.5720(7) 0.9382(3) 0.121(3) Uani 0.50 1 d PDU C 2
F19 F -0.0973(7) 0.0102(6) 0.8358(5) 0.130(3) Uani 0.50 1 d PDU D 1
F20 F -0.2111(8) 0.0152(9) 0.8679(6) 0.191(5) Uani 0.50 1 d PDU D 1
F21 F -0.0681(10) 0.1221(7) 0.9065(4) 0.172(5) Uani 0.50 1 d PDU D 1
F19' F -0.1960(8) 0.0421(7) 0.8879(5) 0.151(4) Uani 0.50 1 d PDU D 2
F20' F -0.0388(8) 0.1074(8) 0.8906(4) 0.166(5) Uani 0.50 1 d PDU D 2
F21' F -0.1308(9) -0.0078(5) 0.8314(6) 0.149(4) Uani 0.50 1 d PDU D 2
F22 F -0.2783(9) 0.2921(9) 0.7596(7) 0.163(5) Uani 0.50 1 d PDU D 1
F23 F -0.2993(9) 0.2442(11) 0.8347(5) 0.196(5) Uani 0.50 1 d PDU D 1
F24 F -0.3715(7) 0.1524(8) 0.7561(7) 0.191(5) Uani 0.50 1 d PDU D 1
F22' F -0.3447(8) 0.1956(9) 0.8189(6) 0.168(4) Uani 0.50 1 d PDU D 2
F23' F -0.3238(10) 0.2205(14) 0.7301(5) 0.197(5) Uani 0.50 1 d PDU D 2
F24' F -0.2454(9) 0.3130(7) 0.8039(7) 0.200(5) Uani 0.50 1 d PDU D 2
F25 F -0.3320(8) 0.0670(8) 0.5778(7) 0.189(6) Uani 0.50 1 d PDU E 1
F26 F -0.3811(8) -0.0128(9) 0.6356(6) 0.215(6) Uani 0.50 1 d PDU E 1
F27 F -0.3550(7) -0.0720(7) 0.5623(7) 0.193(6) Uani 0.50 1 d PDU E 1
F25' F -0.3814(7) -0.0783(7) 0.5772(8) 0.201(6) Uani 0.50 1 d PDU E 2
F26' F -0.3033(8) 0.0391(10) 0.5521(6) 0.226(8) Uani 0.50 1 d PDU E 2
F27' F -0.3679(9) 0.0345(9) 0.6315(7) 0.215(6) Uani 0.50 1 d PDU E 2
F28 F 0.0028(6) -0.0734(7) 0.6612(5) 0.135(4) Uani 0.50 1 d PDU E 1
F29 F -0.1406(8) -0.1677(6) 0.6231(4) 0.157(5) Uani 0.50 1 d PDU E 1
F30 F -0.1000(10) -0.1171(7) 0.7117(4) 0.158(5) Uani 0.50 1 d PDU E 1
F28' F -0.1689(8) -0.1694(5) 0.6499(6) 0.183(6) Uani 0.50 1 d PDU E 2
F29' F -0.0627(10) -0.0900(6) 0.7167(4) 0.167(6) Uani 0.50 1 d PDU E 2
F30' F -0.0161(9) -0.0869(8) 0.6362(6) 0.183(6) Uani 0.50 1 d PDU E 2
F31 F -0.1299(10) 0.4206(7) 0.6421(7) 0.156(5) Uani 0.50 1 d PDU F 1
F32 F -0.2455(7) 0.2856(11) 0.6165(7) 0.194(6) Uani 0.50 1 d PDU F 1
F33 F -0.1670(11) 0.3579(10) 0.5561(5) 0.171(5) Uani 0.50 1 d PDU F 1
F31' F -0.1951(9) 0.3319(11) 0.5542(4) 0.172(5) Uani 0.50 1 d PDU F 2
F32' F -0.1134(9) 0.4262(6) 0.6358(6) 0.139(4) Uani 0.50 1 d PDU F 2
F33' F -0.2308(7) 0.3040(12) 0.6361(6) 0.181(5) Uani 0.50 1 d PDU F 2
F34 F 0.0622(8) 0.1604(12) 0.5047(4) 0.166(5) Uani 0.50 1 d PDU F 1
F35 F -0.0426(11) 0.1826(9) 0.4628(3) 0.152(4) Uani 0.50 1 d PDU F 1
F36 F -0.0963(11) 0.0718(7) 0.4966(6) 0.208(6) Uani 0.50 1 d PDU F 1
F34' F -0.0961(9) 0.1215(10) 0.4640(4) 0.162(5) Uani 0.50 1 d PDU F 2
F35' F -0.0091(11) 0.0836(7) 0.5099(3) 0.141(4) Uani 0.50 1 d PDU F 2
F36' F 0.0524(10) 0.2053(7) 0.4857(5) 0.178(6) Uani 0.50 1 d PDU F 2
O6 O 0.0665(2) 0.35076(18) 0.78922(12) 0.053(2) Uani 0.599(5) 1 d P G 1
O7 O 0.2033(2) 0.52453(18) 0.84038(11) 0.052(3) Uani 0.599(5) 1 d P G 1
N5 N 0.1581(5) 0.3377(5) 0.8875(3) 0.071(2) Uani 0.599(5) 1 d PD G 1
C41 C 0.0363(5) 0.3633(4) 0.8443(3) 0.060(2) Uani 0.599(5) 1 d PDU G 1
C42 C -0.0397(5) 0.3816(4) 0.8517(3) 0.079(3) Uani 0.599(5) 1 d PDU G 1
H42A H -0.0691 0.3906 0.8206 0.095 Uiso 0.599(5) 1 calc PR G 1
C43 C -0.0741(7) 0.3871(7) 0.9035(4) 0.106(4) Uani 0.599(5) 1 d PDU G 1
H43A H -0.1228 0.4033 0.9075 0.127 Uiso 0.599(5) 1 calc PR G 1
C44 C -0.0355(7) 0.3684(8) 0.9490(4) 0.116(5) Uani 0.599(5) 1 d PDU G 1
H44A H -0.0610 0.3678 0.9832 0.139 Uiso 0.599(5) 1 calc PR G 1
C45 C 0.0413(7) 0.3505(8) 0.9435(3) 0.099(4) Uani 0.599(5) 1 d PDU G 1
C46 C 0.0862(9) 0.3356(10) 0.9888(4) 0.114(5) Uani 0.599(5) 1 d PDU G 1
H46A H 0.0621 0.3357 1.0234 0.137 Uiso 0.599(5) 1 calc PR G 1
C47 C 0.1650(9) 0.3206(10) 0.9847(4) 0.123(6) Uani 0.599(5) 1 d PDU G 1
H47A H 0.1919 0.3076 1.0149 0.147 Uiso 0.599(5) 1 calc PR G 1
C48 C 0.2019(7) 0.3258(9) 0.9340(4) 0.096(6) Uani 0.599(5) 1 d PDU G 1
C49 C 0.0784(5) 0.3512(6) 0.8920(3) 0.070(2) Uani 0.599(5) 1 d PDU G 1
C50 C 0.2887(6) 0.3158(5) 0.9216(3) 0.120(7) Uani 0.599(5) 1 d PDU G 1
H50A H 0.3044 0.3299 0.8853 0.179 Uiso 0.599(5) 1 calc PR G 1
H50B H 0.2752 0.2548 0.9202 0.179 Uiso 0.599(5) 1 calc PR G 1
H50C H 0.3424 0.3564 0.9512 0.179 Uiso 0.599(5) 1 calc PR G 1
O6' O 0.2033(2) 0.52453(18) 0.84038(11) 0.052(4) Uani 0.401(5) 1 d P G 2
O7' O 0.0665(2) 0.35076(18) 0.78922(12) 0.053(3) Uani 0.401(5) 1 d P G 2
N5' N 0.1956(8) 0.4004(7) 0.9041(4) 0.078(3) Uani 0.401(5) 1 d PD G 2
C41' C 0.1337(8) 0.4940(6) 0.8762(4) 0.063(3) Uani 0.401(5) 1 d PDU G 2
C42' C 0.0660(7) 0.5239(8) 0.8813(5) 0.088(4) Uani 0.401(5) 1 d PDU G 2
H42B H 0.0652 0.5644 0.8605 0.106 Uiso 0.401(5) 1 calc PR G 2
C43' C -0.0010(11) 0.4924(10) 0.9181(6) 0.129(7) Uani 0.401(5) 1 d PDU G 2
H43B H -0.0436 0.5159 0.9236 0.155 Uiso 0.401(5) 1 calc PR G 2
C44' C -0.0067(13) 0.4275(9) 0.9467(5) 0.154(11) Uani 0.401(5) 1 d PDU G 2
H44B H -0.0592 0.3996 0.9653 0.185 Uiso 0.401(5) 1 calc PR G 2
C45' C 0.0669(11) 0.4048(11) 0.9473(6) 0.129(8) Uani 0.401(5) 1 d PDU G 2
C46' C 0.0752(16) 0.3422(15) 0.9734(8) 0.163(13) Uani 0.401(5) 1 d PDU G 2
H46B H 0.0294 0.3163 0.9967 0.195 Uiso 0.401(5) 1 calc PR G 2
C47' C 0.1450(12) 0.3146(12) 0.9681(6) 0.124(9) Uani 0.401(5) 1 d PDU G 2
H47B H 0.1501 0.2791 0.9919 0.149 Uiso 0.401(5) 1 calc PR G 2
C48' C 0.2076(11) 0.3383(11) 0.9284(6) 0.103(9) Uani 0.401(5) 1 d PDU G 2
C49' C 0.1315(8) 0.4347(7) 0.9093(4) 0.076(4) Uani 0.401(5) 1 d PDU G 2
C50' C 0.2887(6) 0.3158(5) 0.9216(3) 0.120(9) Uani 0.401(5) 1 d PDU G 2
H50D H 0.2839 0.2737 0.9443 0.179 Uiso 0.401(5) 1 calc PR G 2
H50E H 0.3496 0.3699 0.9341 0.179 Uiso 0.401(5) 1 calc PR G 2
H50F H 0.2845 0.2894 0.8819 0.179 Uiso 0.401(5) 1 calc PR G 2
C01 C 0.2435(17) 0.8784(16) 0.6289(12) 0.321(12) Uani 0.50 1 d PDU . .
H01A H 0.1995 0.8523 0.6546 0.481 Uiso 0.50 1 calc PR . .
H01B H 0.2798 0.8464 0.6207 0.481 Uiso 0.50 1 calc PR . .
H01C H 0.2077 0.8742 0.5938 0.481 Uiso 0.50 1 calc PR . .
C02 C 0.3143(18) 0.9795(16) 0.6573(10) 0.301(10) Uani 0.50 1 d PDU . .
H02A H 0.2787 1.0099 0.6727 0.361 Uiso 0.50 1 calc PR . .
H02B H 0.3597 0.9843 0.6884 0.361 Uiso 0.50 1 calc PR . .
C03 C 0.3686(18) 1.0224(15) 0.6103(10) 0.303(10) Uani 0.50 1 d PDU . .
H03A H 0.4078 0.9944 0.5975 0.363 Uiso 0.50 1 calc PR . .
H03B H 0.3220 1.0109 0.5776 0.363 Uiso 0.50 1 calc PR . .
C04 C 0.4335(18) 1.1241(14) 0.6317(9) 0.291(10) Uani 0.50 1 d PDU . .
H04A H 0.3935 1.1532 0.6392 0.349 Uiso 0.50 1 calc PR . .
H04B H 0.4738 1.1361 0.6675 0.349 Uiso 0.50 1 calc PR . .
C05 C 0.4977(18) 1.1637(16) 0.5879(11) 0.289(10) Uani 0.50 1 d PDU . .
H05A H 0.4589 1.1406 0.5501 0.347 Uiso 0.50 1 calc PR . .
H05B H 0.5473 1.1449 0.5868 0.347 Uiso 0.50 1 calc PR . .
C06 C 0.5455(15) 1.2665(15) 0.6031(11) 0.249(9) Uani 0.50 1 d PDU . .
H06A H 0.5875 1.2898 0.5759 0.373 Uiso 0.50 1 calc PR . .
H06B H 0.5825 1.2894 0.6409 0.373 Uiso 0.50 1 calc PR . .
H06C H 0.4965 1.2852 0.6021 0.373 Uiso 0.50 1 calc PR . .
C07 C -0.0404(8) -0.0419(10) 0.9792(8) 0.221(8) Uani 0.50 1 d PDU . .
H07A H -0.0755 -0.0225 0.9556 0.265 Uiso 0.50 1 calc PR . .
H07B H -0.0852 -0.0791 1.0015 0.265 Uiso 0.50 1 calc PR . .
C08 C -0.0081(15) -0.1012(11) 0.9391(8) 0.233(9) Uani 0.50 1 d PDU . .
H08A H 0.0224 -0.1251 0.9623 0.280 Uiso 0.50 1 calc PR . .
H08B H 0.0401 -0.0637 0.9185 0.280 Uiso 0.50 1 calc PR . .
C09 C -0.0924(19) -0.1815(11) 0.8948(8) 0.240(10) Uani 0.50 1 d PDU . .
H09A H -0.0674 -0.2154 0.8714 0.360 Uiso 0.50 1 calc PR . .
H09B H -0.1220 -0.1585 0.8710 0.360 Uiso 0.50 1 calc PR . .
H09C H -0.1397 -0.2199 0.9149 0.360 Uiso 0.50 1 calc PR . .
O01 O -0.2236(17) 0.5599(18) 0.7299(14) 0.368(16) Uani 0.50 1 d PU . .

loop_
_atom_site_aniso_label
_atom_site_aniso_U_11
_atom_site_aniso_U_22
_atom_site_aniso_U_33
_atom_site_aniso_U_23
_atom_site_aniso_U_13
_atom_site_aniso_U_12
Nd1 0.06075(16) 0.03967(13) 0.05279(15) 0.00815(10) -0.00401(10) 0.02350(11)
Nd2 0.04778(14) 0.04298(13) 0.05797(15) 0.00707(10) 0.00132(10) 0.02075(11)
Al1 0.0486(7) 0.0497(7) 0.0514(7) 0.0077(5) 0.0064(5) 0.0267(6)
Al2 0.0611(8) 0.0538(7) 0.0473(7) 0.0191(6) 0.0026(5) 0.0264(6)
Al3 0.0482(7) 0.0440(6) 0.0458(6) 0.0131(5) 0.0062(5) 0.0235(5)
O1 0.0504(16) 0.0471(15) 0.0597(17) 0.0118(13) 0.0028(12) 0.0264(13)
O2 0.0555(18) 0.0586(17) 0.0624(18) 0.0141(14) 0.0169(14) 0.0263(15)
O3 0.080(2) 0.0657(19) 0.0473(17) 0.0169(14) 0.0070(14) 0.0306(17)
O4 0.0658(19) 0.0482(16) 0.0626(18) 0.0174(13) -0.0020(14) 0.0312(15)
O5 0.0496(15) 0.0462(14) 0.0436(14) 0.0138(11) 0.0060(11) 0.0207(12)
O9 0.0447(15) 0.0447(14) 0.0500(15) 0.0094(12) 0.0024(11) 0.0189(12)
O10 0.0522(16) 0.0445(14) 0.0449(14) 0.0088(11) 0.0024(11) 0.0240(13)
O11 0.0530(16) 0.0505(16) 0.0529(16) 0.0158(12) 0.0061(12) 0.0283(13)
O100 0.075(2) 0.076(2) 0.094(3) 0.0391(19) 0.0309(19) 0.0405(19)
O101 0.074(2) 0.099(3) 0.092(3) 0.032(2) 0.0269(19) 0.055(2)
O102 0.058(2) 0.0520(19) 0.109(3) 0.0007(18) -0.0133(18) 0.0189(16)
O103 0.074(2) 0.0531(19) 0.092(2) 0.0074(17) 0.0006(18) 0.0302(18)
O104 0.067(2) 0.067(2) 0.074(2) 0.0177(16) -0.0001(16) 0.0383(17)
O105 0.075(2) 0.071(2) 0.0592(19) 0.0033(15) -0.0034(16) 0.0380(18)
O107 0.110(3) 0.073(2) 0.0544(19) 0.0107(16) -0.0020(17) 0.054(2)
O108 0.103(3) 0.068(2) 0.066(2) 0.0073(16) 0.0048(18) 0.053(2)
O109 0.081(2) 0.0514(19) 0.085(2) 0.0014(16) -0.0256(18) 0.0255(18)
O110 0.076(2) 0.0424(17) 0.099(3) 0.0155(17) -0.0147(19) 0.0183(17)
O111 0.066(2) 0.072(2) 0.089(2) 0.0314(19) 0.0110(18) 0.0224(18)
O112 0.0605(19) 0.0547(17) 0.0666(19) 0.0090(14) -0.0036(14) 0.0293(15)
N1 0.055(2) 0.057(2) 0.056(2) 0.0025(16) 0.0006(16) 0.0314(18)
N2 0.065(2) 0.070(2) 0.056(2) 0.0088(18) 0.0081(17) 0.041(2)
N3 0.070(3) 0.079(3) 0.072(3) 0.041(2) 0.012(2) 0.030(2)
N4 0.071(3) 0.075(3) 0.065(2) 0.031(2) -0.0011(19) 0.034(2)
C1 0.061(3) 0.080(3) 0.069(3) 0.003(2) 0.002(2) 0.039(3)
C2 0.068(4) 0.099(4) 0.110(5) 0.011(4) -0.014(3) 0.052(3)
C3 0.090(4) 0.097(4) 0.107(5) 0.018(4) -0.016(3) 0.064(4)
C4 0.086(4) 0.062(3) 0.090(4) 0.009(3) -0.013(3) 0.047(3)
C5 0.100(5) 0.071(4) 0.110(5) 0.031(3) -0.015(3) 0.046(3)
C6 0.099(5) 0.068(3) 0.115(5) 0.044(3) 0.004(4) 0.041(3)
C7 0.079(4) 0.060(3) 0.084(4) 0.024(3) 0.005(3) 0.036(3)
C8 0.063(3) 0.044(2) 0.059(3) 0.0067(19) -0.002(2) 0.030(2)
C9 0.064(3) 0.059(3) 0.060(3) 0.004(2) -0.005(2) 0.039(2)
C10 0.054(3) 0.126(5) 0.111(5) 0.030(4) 0.009(3) 0.042(3)
C11 0.075(3) 0.082(4) 0.068(3) -0.001(3) 0.007(2) 0.048(3)
C12 0.120(5) 0.114(5) 0.067(4) -0.016(3) 0.010(3) 0.066(5)
C13 0.131(6) 0.136(6) 0.068(4) 0.012(4) 0.037(4) 0.071(5)
C14 0.097(4) 0.130(5) 0.064(3) 0.024(3) 0.029(3) 0.062(4)
C15 0.124(6) 0.166(7) 0.087(5) 0.045(5) 0.060(4) 0.071(6)
C16 0.107(5) 0.151(7) 0.100(5) 0.058(5) 0.054(4) 0.047(5)
C17 0.081(4) 0.100(4) 0.091(4) 0.044(3) 0.037(3) 0.037(3)
C18 0.063(3) 0.091(4) 0.060(3) 0.027(3) 0.022(2) 0.043(3)
C19 0.065(3) 0.088(4) 0.056(3) 0.016(2) 0.016(2) 0.043(3)
C20 0.102(4) 0.065(3) 0.083(4) -0.006(3) 0.010(3) 0.045(3)
C21 0.084(4) 0.083(4) 0.094(4) 0.049(3) 0.016(3) 0.024(3)
C22 0.127(7) 0.133(7) 0.138(7) 0.078(6) 0.048(6) 0.028(5)
C23 0.149(8) 0.165(8) 0.132(7) 0.089(7) 0.077(6) 0.045(7)
C24 0.116(6) 0.143(6) 0.087(4) 0.060(4) 0.045(4) 0.059(5)
C25 0.144(7) 0.206(9) 0.073(4) 0.052(5) 0.050(5) 0.094(7)
C26 0.134(6) 0.161(7) 0.066(4) 0.027(4) 0.034(4) 0.079(6)
C27 0.109(5) 0.125(5) 0.056(3) 0.020(3) 0.014(3) 0.066(4)
C28 0.083(4) 0.099(4) 0.043(2) 0.026(2) 0.012(2) 0.047(3)
C29 0.078(4) 0.109(4) 0.063(3) 0.040(3) 0.022(3) 0.048(3)
C30 0.112(5) 0.068(4) 0.122(5) 0.052(4) 0.010(4) 0.015(4)
C31 0.089(4) 0.110(5) 0.069(3) 0.028(3) -0.012(3) 0.047(4)
C32 0.124(6) 0.140(6) 0.113(6) 0.039(5) -0.034(4) 0.080(5)
C33 0.166(8) 0.118(6) 0.159(8) 0.016(5) -0.058(6) 0.097(6)
C34 0.129(6) 0.090(4) 0.127(6) 0.015(4) -0.038(4) 0.074(4)
C35 0.176(8) 0.106(5) 0.166(8) -0.009(5) -0.055(6) 0.107(6)
C36 0.152(7) 0.086(4) 0.150(7) -0.011(4) -0.040(5) 0.085(5)
C37 0.104(4) 0.061(3) 0.102(4) -0.001(3) -0.015(3) 0.054(3)
C38 0.072(3) 0.053(3) 0.082(3) 0.020(2) -0.006(2) 0.036(2)
C39 0.089(4) 0.060(3) 0.085(4) 0.024(3) -0.008(3) 0.043(3)
C40 0.124(6) 0.203(8) 0.062(4) 0.009(4) -0.026(4) 0.098(6)
C101 0.137(7) 0.103(6) 0.138(7) 0.068(5) 0.070(6) 0.066(5)
C102 0.093(4) 0.072(3) 0.085(4) 0.027(3) 0.032(3) 0.040(3)
C103 0.096(5) 0.108(5) 0.126(5) 0.052(4) 0.062(4) 0.060(4)
C104 0.074(4) 0.114(5) 0.115(5) 0.027(4) 0.033(3) 0.057(4)
C105 0.123(7) 0.192(10) 0.181(10) 0.070(8) 0.070(7) 0.114(8)
C106 0.058(5) 0.106(6) 0.239(12) 0.000(7) -0.022(6) -0.001(4)
C107 0.059(3) 0.079(4) 0.119(5) 0.007(3) -0.010(3) 0.019(3)
C108 0.078(4) 0.057(3) 0.144(6) 0.001(3) -0.007(4) 0.019(3)
C109 0.089(4) 0.049(3) 0.102(4) 0.013(3) 0.015(3) 0.030(3)
C110 0.128(7) 0.057(4) 0.137(7) 0.021(4) 0.022(5) 0.041(4)
C111 0.092(5) 0.149(7) 0.137(7) 0.049(6) -0.006(5) 0.073(6)
C112 0.066(3) 0.073(3) 0.097(4) 0.024(3) -0.002(3) 0.035(3)
C113 0.089(4) 0.103(4) 0.074(4) 0.015(3) -0.021(3) 0.047(4)
C114 0.081(4) 0.077(3) 0.059(3) 0.003(2) -0.014(3) 0.031(3)
C115 0.140(7) 0.123(6) 0.066(4) -0.012(4) -0.014(4) 0.065(6)
C116 0.153(7) 0.125(6) 0.060(4) 0.028(4) 0.004(4) 0.077(6)
C117 0.097(4) 0.074(3) 0.057(3) 0.009(3) -0.005(3) 0.034(3)
C118 0.116(5) 0.085(4) 0.054(3) 0.003(3) 0.005(3) 0.050(4)
C119 0.088(4) 0.058(3) 0.065(3) 0.000(2) 0.009(3) 0.032(3)
C120 0.131(7) 0.097(5) 0.101(5) 0.008(4) 0.027(5) 0.069(5)
C121 0.125(7) 0.087(5) 0.134(7) -0.012(5) -0.049(5) 0.045(5)
C122 0.087(4) 0.058(3) 0.093(4) -0.002(3) -0.022(3) 0.027(3)
C123 0.108(5) 0.045(3) 0.132(5) 0.002(3) -0.032(4) 0.032(3)
C124 0.088(4) 0.047(3) 0.114(5) 0.017(3) -0.012(3) 0.024(3)
C125 0.113(6) 0.051(4) 0.196(9) 0.035(5) -0.031(6) 0.014(4)
C126 0.070(5) 0.133(8) 0.181(9) 0.076(7) 0.028(5) 0.023(5)
C127 0.058(3) 0.075(4) 0.101(4) 0.024(3) 0.010(3) 0.015(3)
C128 0.058(3) 0.085(4) 0.121(5) 0.027(4) 0.003(3) 0.031(3)
C129 0.065(3) 0.064(3) 0.077(3) 0.008(2) -0.008(2) 0.033(3)
C130 0.083(4) 0.095(5) 0.112(5) 0.020(4) -0.011(4) 0.051(4)
F1 0.226(12) 0.099(5) 0.105(6) 0.042(5) -0.008(6) 0.087(7)
F2 0.224(12) 0.187(10) 0.085(6) 0.055(6) 0.025(6) 0.117(9)
F3 0.195(10) 0.200(9) 0.123(8) 0.060(7) -0.034(7) 0.102(8)
F1' 0.212(12) 0.166(8) 0.066(5) 0.010(5) -0.041(6) 0.074(8)
F2' 0.216(12) 0.182(10) 0.108(7) 0.052(6) 0.005(6) 0.131(9)
F3' 0.205(10) 0.156(8) 0.127(7) 0.095(6) 0.018(6) 0.073(7)
F4 0.156(11) 0.158(9) 0.157(9) -0.015(7) 0.000(8) 0.121(8)
F5 0.217(11) 0.070(6) 0.203(10) -0.003(7) 0.028(9) 0.075(7)
F6 0.253(12) 0.208(10) 0.094(7) 0.026(6) 0.073(7) 0.169(10)
F4' 0.201(10) 0.169(9) 0.106(7) -0.067(6) -0.019(6) 0.121(8)
F5' 0.110(9) 0.156(9) 0.204(12) 0.055(9) 0.046(9) 0.080(7)
F6' 0.231(12) 0.086(7) 0.153(8) 0.018(6) 0.066(8) 0.104(7)
F7 0.166(9) 0.120(6) 0.177(9) 0.013(7) -0.083(7) 0.080(7)
F8 0.221(10) 0.181(11) 0.124(7) -0.019(8) -0.070(8) 0.060(8)
F9 0.117(6) 0.110(6) 0.181(9) -0.018(6) -0.088(7) 0.017(5)
F7' 0.209(9) 0.077(5) 0.143(7) -0.053(5) -0.117(7) 0.059(6)
F8' 0.134(7) 0.163(9) 0.207(10) -0.021(8) -0.080(7) 0.082(7)
F9' 0.215(10) 0.134(8) 0.143(9) 0.018(7) -0.097(7) 0.052(8)
F10 0.154(13) 0.066(6) 0.34(2) 0.056(9) -0.111(13) 0.031(7)
F11 0.156(13) 0.169(13) 0.36(2) 0.201(15) 0.054(14) 0.050(10)
F12 0.229(15) 0.059(6) 0.234(13) -0.019(7) -0.056(12) 0.077(8)
F10' 0.145(9) 0.050(5) 0.196(11) 0.034(6) -0.035(9) 0.003(5)
F11' 0.169(13) 0.107(9) 0.32(2) 0.068(10) 0.004(12) 0.090(9)
F12' 0.27(2) 0.079(7) 0.216(13) 0.048(7) -0.104(16) 0.049(10)
F13 0.103(7) 0.152(12) 0.34(2) 0.181(13) 0.070(9) 0.028(7)
F14 0.180(14) 0.273(18) 0.146(14) 0.039(13) 0.069(11) 0.020(14)
F15 0.067(6) 0.126(8) 0.214(11) 0.064(8) 0.034(6) 0.001(5)
F13' 0.101(10) 0.268(17) 0.265(16) 0.148(16) 0.086(9) 0.081(10)
F14' 0.137(11) 0.090(9) 0.38(2) 0.036(11) 0.072(13) -0.027(8)
F15' 0.126(8) 0.189(12) 0.161(12) 0.112(10) 0.061(8) 0.045(9)
F16 0.122(7) 0.108(7) 0.150(7) 0.050(6) -0.006(6) 0.072(6)
F17 0.176(9) 0.137(7) 0.121(7) -0.005(6) -0.077(6) 0.092(6)
F18 0.110(7) 0.168(8) 0.162(8) 0.042(7) -0.007(6) 0.099(7)
F16' 0.106(6) 0.184(8) 0.176(9) 0.053(8) -0.030(6) 0.086(6)
F17' 0.162(8) 0.085(6) 0.118(6) 0.009(5) -0.012(6) 0.082(6)
F18' 0.155(8) 0.150(7) 0.069(5) 0.005(5) -0.037(4) 0.095(6)
F19 0.155(7) 0.118(7) 0.188(9) 0.109(7) 0.101(6) 0.091(6)
F20 0.216(11) 0.181(9) 0.205(10) 0.120(9) 0.127(9) 0.082(9)
F21 0.251(12) 0.132(8) 0.113(7) 0.045(6) -0.015(8) 0.072(8)
F19' 0.219(10) 0.171(8) 0.167(7) 0.119(7) 0.138(7) 0.140(8)
F20' 0.219(11) 0.150(8) 0.125(8) 0.069(7) -0.010(8) 0.073(8)
F21' 0.189(9) 0.086(6) 0.200(10) 0.055(6) 0.067(7) 0.077(6)
F22 0.151(9) 0.220(11) 0.235(12) 0.127(9) 0.069(8) 0.153(8)
F23 0.171(10) 0.265(13) 0.228(10) 0.071(9) 0.116(8) 0.153(10)
F24 0.084(6) 0.268(13) 0.248(11) 0.083(10) 0.020(7) 0.099(8)
F22' 0.115(7) 0.228(11) 0.230(10) 0.110(9) 0.107(7) 0.112(8)
F23' 0.130(9) 0.287(15) 0.240(12) 0.107(11) 0.035(8) 0.137(10)
F24' 0.194(10) 0.221(10) 0.282(14) 0.084(10) 0.085(10) 0.167(9)
F25 0.101(7) 0.154(8) 0.306(14) 0.057(9) -0.062(8) 0.061(6)
F26 0.097(7) 0.157(10) 0.345(13) -0.019(9) 0.013(8) 0.053(7)
F27 0.088(6) 0.133(8) 0.264(11) -0.066(8) -0.085(7) 0.028(6)
F25' 0.065(5) 0.139(9) 0.302(12) -0.003(9) -0.003(7) -0.009(6)
F26' 0.124(9) 0.211(12) 0.284(15) 0.102(11) -0.094(10) 0.027(9)
F27' 0.104(8) 0.175(11) 0.350(14) 0.003(10) -0.018(9) 0.080(7)
F28 0.114(8) 0.096(7) 0.239(12) 0.065(7) 0.059(7) 0.074(6)
F29 0.194(12) 0.083(7) 0.172(9) -0.058(6) -0.043(8) 0.087(8)
F30 0.232(13) 0.122(8) 0.175(12) 0.089(8) 0.090(10) 0.105(9)
F28' 0.216(13) 0.041(5) 0.249(14) 0.010(6) 0.036(12) 0.033(6)
F29' 0.199(12) 0.082(6) 0.231(16) 0.049(7) -0.019(10) 0.077(7)
F30' 0.265(19) 0.136(10) 0.222(12) 0.054(9) 0.138(12) 0.141(12)
F31 0.174(9) 0.160(10) 0.175(10) 0.029(8) 0.038(8) 0.117(8)
F32 0.091(7) 0.231(11) 0.297(13) 0.095(10) 0.009(8) 0.097(8)
F33 0.203(10) 0.191(9) 0.168(10) 0.050(8) -0.038(8) 0.138(9)
F31' 0.168(8) 0.235(11) 0.162(10) 0.018(9) -0.045(7) 0.153(9)
F32' 0.168(8) 0.128(7) 0.189(9) 0.045(7) 0.019(7) 0.125(7)
F33' 0.093(7) 0.232(11) 0.255(11) 0.081(10) 0.028(8) 0.098(8)
F34 0.183(9) 0.224(11) 0.103(6) -0.023(8) 0.007(6) 0.131(8)
F35 0.215(11) 0.193(10) 0.063(5) 0.018(6) 0.004(6) 0.115(9)
F36 0.252(12) 0.139(8) 0.134(9) -0.062(7) 0.007(9) 0.047(9)
F34' 0.193(9) 0.176(10) 0.080(6) -0.036(6) -0.059(6) 0.090(8)
F35' 0.222(10) 0.133(7) 0.092(5) -0.035(5) -0.021(6) 0.130(7)
F36' 0.216(10) 0.178(9) 0.107(7) -0.007(7) 0.062(7) 0.077(9)
O6 0.054(4) 0.047(3) 0.060(4) 0.016(3) 0.012(3) 0.023(3)
O7 0.063(4) 0.051(3) 0.044(4) 0.010(4) 0.010(4) 0.029(4)
N5 0.092(6) 0.063(4) 0.061(4) 0.024(4) 0.008(4) 0.037(4)
C41 0.070(5) 0.053(4) 0.057(4) 0.017(3) 0.024(4) 0.028(4)
C42 0.076(6) 0.082(6) 0.076(6) 0.010(4) 0.027(4) 0.038(5)
C43 0.096(8) 0.121(9) 0.087(7) 0.016(6) 0.050(6) 0.040(7)
C44 0.105(9) 0.127(10) 0.093(8) 0.024(7) 0.059(7) 0.033(8)
C45 0.109(9) 0.108(9) 0.059(6) 0.020(6) 0.030(6) 0.031(7)
C46 0.129(11) 0.128(11) 0.060(6) 0.049(7) 0.028(7) 0.028(9)
C47 0.162(12) 0.136(11) 0.048(6) 0.048(6) 0.005(7) 0.044(10)
C48 0.110(11) 0.102(9) 0.052(7) 0.035(8) -0.006(7) 0.026(8)
C49 0.074(6) 0.073(5) 0.053(4) 0.022(4) 0.015(4) 0.022(5)
C50 0.172(15) 0.118(10) 0.087(11) 0.026(10) -0.010(9) 0.086(10)
O6' 0.063(4) 0.051(4) 0.044(4) 0.010(6) 0.010(4) 0.029(4)
O7' 0.054(3) 0.047(3) 0.060(3) 0.016(4) 0.012(3) 0.023(4)
N5' 0.124(10) 0.058(6) 0.048(6) 0.016(5) 0.006(6) 0.040(7)
C41' 0.077(8) 0.051(6) 0.049(6) -0.011(5) 0.009(5) 0.028(6)
C42' 0.085(9) 0.085(9) 0.087(9) -0.003(7) 0.037(7) 0.040(8)
C43' 0.125(14) 0.117(13) 0.135(14) -0.013(11) 0.053(11) 0.061(12)
C44' 0.150(18) 0.124(16) 0.134(16) 0.027(13) 0.091(14) 0.014(14)
C45' 0.156(16) 0.091(12) 0.109(12) 0.013(10) 0.074(12) 0.031(12)
C46' 0.24(3) 0.129(18) 0.074(13) 0.047(12) 0.073(15) 0.033(18)
C47' 0.21(2) 0.085(12) 0.065(10) 0.043(9) 0.012(13) 0.057(14)
C48' 0.18(2) 0.073(11) 0.039(10) 0.042(10) 0.019(12) 0.037(13)
C49' 0.107(10) 0.046(7) 0.046(6) 0.006(5) 0.020(6) 0.014(7)
C50' 0.172(10) 0.118(9) 0.087(10) 0.026(10) -0.010(6) 0.086(6)
C01 0.30(2) 0.40(2) 0.34(2) 0.176(16) -0.088(15) 0.203(16)
C02 0.287(17) 0.382(19) 0.339(17) 0.143(15) -0.033(13) 0.234(15)
C03 0.278(17) 0.384(19) 0.337(16) 0.127(14) -0.023(12) 0.224(15)
C04 0.261(16) 0.381(19) 0.327(16) 0.120(14) -0.020(12) 0.225(15)
C05 0.250(16) 0.383(19) 0.324(17) 0.106(15) -0.015(12) 0.223(15)
C06 0.208(17) 0.38(2) 0.28(2) 0.089(17) 0.021(13) 0.237(16)
C07 0.260(15) 0.232(14) 0.219(14) 0.116(10) 0.030(10) 0.135(10)
C08 0.269(14) 0.238(13) 0.218(13) 0.102(10) 0.040(10) 0.124(10)
C09 0.261(16) 0.257(15) 0.218(15) 0.101(11) 0.042(12) 0.120(12)
O01 0.221(19) 0.34(3) 0.53(3) 0.15(2) 0.27(2) 0.089(17)

loop_
_atom_type_symbol
_atom_type_description
_atom_type_scat_dispersion_real
_atom_type_scat_dispersion_imag
_atom_type_scat_source
C C 0.0033 0.0016 'International Tables Vol C Tables 4.2.6.8 and 6.1.1.4'
H H 0.0000 0.0000 'International Tables Vol C Tables 4.2.6.8 and 6.1.1.4'
N N 0.0061 0.0033 'International Tables Vol C Tables 4.2.6.8 and 6.1.1.4'
O O 0.0106 0.0060 'International Tables Vol C Tables 4.2.6.8 and 6.1.1.4'
F F 0.0171 0.0103 'International Tables Vol C Tables 4.2.6.8 and 6.1.1.4'
Al Al 0.0645 0.0514 'International Tables Vol C Tables 4.2.6.8 and 6.1.1.4'
Nd Nd -0.1943 3.0179 'International Tables Vol C Tables 4.2.6.8 and 6.1.1.4'

loop_
_geom_angle_atom_site_label_1
_geom_angle_atom_site_label_2
_geom_angle_atom_site_label_3
_geom_angle
_geom_angle_site_symmetry_1
_geom_angle_site_symmetry_3
_geom_angle_publ_flag
O7 Nd1 O108 82.08(11) . . ?
O7 Nd1 O109 133.75(11) . . ?
O108 Nd1 O109 86.57(13) . . ?
O7 Nd1 O110 144.99(11) . . ?
O108 Nd1 O110 71.51(13) . . ?
O109 Nd1 O110 68.30(11) . . ?
O7 Nd1 O112 84.87(10) . . ?
O108 Nd1 O112 136.63(11) . . ?
O109 Nd1 O112 73.36(11) . . ?
O110 Nd1 O112 130.14(11) . . ?
O7 Nd1 O111 132.03(10) . . ?
O108 Nd1 O111 143.96(12) . . ?
O109 Nd1 O111 76.68(13) . . ?
O110 Nd1 O111 72.68(13) . . ?
O112 Nd1 O111 68.38(11) . . ?
O7 Nd1 O107 67.73(10) . . ?
O108 Nd1 O107 67.23(11) . . ?
O109 Nd1 O107 66.53(12) . . ?
O110 Nd1 O107 119.14(11) . . ?
O112 Nd1 O107 69.53(11) . . ?
O111 Nd1 O107 130.08(12) . . ?
O7 Nd1 O4 79.64(9) . . ?
O108 Nd1 O4 86.02(11) . . ?
O109 Nd1 O4 144.12(10) . . ?
O110 Nd1 O4 76.06(10) . . ?
O112 Nd1 O4 131.73(9) . . ?
O111 Nd1 O4 89.24(11) . . ?
O107 Nd1 O4 139.74(11) . . ?
O7 Nd1 O5 61.92(8) . . ?
O108 Nd1 O5 131.72(11) . . ?
O109 Nd1 O5 141.50(11) . . ?
O110 Nd1 O5 121.60(10) . . ?
O112 Nd1 O5 74.16(9) . . ?
O111 Nd1 O5 72.54(10) . . ?
O107 Nd1 O5 119.22(9) . . ?
O4 Nd1 O5 58.16(9) . . ?
O7 Nd1 Al3 29.09(6) . . ?
O108 Nd1 Al3 107.84(9) . . ?
O109 Nd1 Al3 146.15(8) . . ?
O110 Nd1 Al3 144.92(8) . . ?
O112 Nd1 Al3 75.45(7) . . ?
O111 Nd1 Al3 103.61(9) . . ?
O107 Nd1 Al3 90.48(8) . . ?
O4 Nd1 Al3 68.97(6) . . ?
O5 Nd1 Al3 33.06(6) . . ?
O100 Nd2 O6 78.25(11) . . ?
O100 Nd2 O104 134.94(11) . . ?
O6 Nd2 O104 84.69(10) . . ?
O100 Nd2 O103 70.97(12) . . ?
O6 Nd2 O103 139.80(11) . . ?
O104 Nd2 O103 135.49(11) . . ?
O100 Nd2 O102 91.30(13) . . ?
O6 Nd2 O102 138.81(11) . . ?
O104 Nd2 O102 74.89(11) . . ?
O103 Nd2 O102 68.24(11) . . ?
O100 Nd2 O105 147.42(12) . . ?
O6 Nd2 O105 132.13(10) . . ?
O104 Nd2 O105 69.08(11) . . ?
O103 Nd2 O105 76.71(11) . . ?
O102 Nd2 O105 72.72(12) . . ?
O100 Nd2 O101 67.26(12) . . ?
O6 Nd2 O101 73.01(11) . . ?
O104 Nd2 O101 67.93(11) . . ?
O103 Nd2 O101 115.69(12) . . ?
O102 Nd2 O101 66.26(13) . . ?
O105 Nd2 O101 126.29(12) . . ?
O100 Nd2 O1 84.88(10) . . ?
O6 Nd2 O1 78.03(9) . . ?
O104 Nd2 O1 131.80(10) . . ?
O103 Nd2 O1 74.11(10) . . ?
O102 Nd2 O1 141.24(10) . . ?
O105 Nd2 O1 90.28(10) . . ?
O101 Nd2 O1 143.03(11) . . ?
O100 Nd2 O9 128.81(11) . . ?
O6 Nd2 O9 61.37(8) . . ?
O104 Nd2 O9 73.85(10) . . ?
O103 Nd2 O9 122.17(10) . . ?
O102 Nd2 O9 139.80(11) . . ?
O105 Nd2 O9 72.92(10) . . ?
O101 Nd2 O9 122.03(11) . . ?
O1 Nd2 O9 58.32(8) . . ?
O100 Nd2 Al3 104.72(9) . . ?
O6 Nd2 Al3 29.19(6) . . ?
O104 Nd2 Al3 74.38(8) . . ?
O103 Nd2 Al3 142.83(8) . . ?
O102 Nd2 Al3 148.20(8) . . ?
O105 Nd2 Al3 103.39(8) . . ?
O101 Nd2 Al3 94.51(9) . . ?
O1 Nd2 Al3 68.72(6) . . ?
O9 Nd2 Al3 32.55(6) . . ?
O2 Al1 O1 177.09(15) . . ?
O2 Al1 O10 88.10(13) . . ?
O1 Al1 O10 91.53(12) . . ?
O2 Al1 O9 93.62(13) . . ?
O1 Al1 O9 83.47(12) . . ?
O10 Al1 O9 81.21(12) . . ?
O2 Al1 N1 99.55(15) . . ?
O1 Al1 N1 83.35(14) . . ?
O10 Al1 N1 93.97(13) . . ?
O9 Al1 N1 165.84(14) . . ?
O2 Al1 N2 81.59(14) . . ?
O1 Al1 N2 98.68(14) . . ?
O10 Al1 N2 169.52(15) . . ?
O9 Al1 N2 97.51(14) . . ?
N1 Al1 N2 89.60(14) . . ?
O2 Al1 Al3 85.05(10) . . ?
O1 Al1 Al3 92.79(9) . . ?
O10 Al1 Al3 40.68(9) . . ?
O9 Al1 Al3 41.28(8) . . ?
N1 Al1 Al3 134.52(11) . . ?
N2 Al1 Al3 135.54(12) . . ?
O3 Al2 O4 175.76(16) . . ?
O3 Al2 O11 87.73(14) . . ?
O4 Al2 O11 93.73(13) . . ?
O3 Al2 O5 93.37(14) . . ?
O4 Al2 O5 82.93(12) . . ?
O11 Al2 O5 81.07(12) . . ?
O3 Al2 N4 100.99(16) . . ?
O4 Al2 N4 82.88(15) . . ?
O11 Al2 N4 94.57(15) . . ?
O5 Al2 N4 164.85(16) . . ?
O3 Al2 N3 80.44(16) . . ?
O4 Al2 N3 98.09(16) . . ?
O11 Al2 N3 168.17(16) . . ?
O5 Al2 N3 99.81(14) . . ?
N4 Al2 N3 87.44(16) . . ?
O3 Al2 Al3 85.18(10) . . ?
O4 Al2 Al3 93.42(9) . . ?
O11 Al2 Al3 39.47(9) . . ?
O5 Al2 Al3 42.21(8) . . ?
N4 Al2 Al3 133.77(12) . . ?
N3 Al2 Al3 138.41(13) . . ?
O7 Al3 O6 95.82(13) . . ?
O7 Al3 O11 95.09(13) . . ?
O6 Al3 O11 96.87(13) . . ?
O7 Al3 O10 92.72(12) . . ?
O6 Al3 O10 92.83(13) . . ?
O11 Al3 O10 166.86(13) . . ?
O7 Al3 O9 172.02(13) . . ?
O6 Al3 O9 84.79(12) . . ?
O11 Al3 O9 92.73(12) . . ?
O10 Al3 O9 79.30(11) . . ?
O7 Al3 O5 85.32(12) . . ?
O6 Al3 O5 176.57(13) . . ?
O11 Al3 O5 79.80(12) . . ?
O10 Al3 O5 90.34(12) . . ?
O9 Al3 O5 94.53(11) . . ?
O7 Al3 Al2 95.68(9) . . ?
O6 Al3 Al2 135.58(11) . . ?
O11 Al3 Al2 39.39(9) . . ?
O10 Al3 Al2 129.22(9) . . ?
O9 Al3 Al2 89.37(9) . . ?
O5 Al3 Al2 41.00(8) . . ?
O7 Al3 Al1 131.98(11) . . ?
O6 Al3 Al1 94.30(10) . . ?
O11 Al3 Al1 129.97(10) . . ?
O10 Al3 Al1 39.92(8) . . ?
O9 Al3 Al1 40.11(8) . . ?
O5 Al3 Al1 87.29(9) . . ?
Al2 Al3 Al1 108.91(5) . . ?
O7 Al3 Nd1 39.51(9) . . ?
O6 Al3 Nd1 135.24(10) . . ?
O11 Al3 Nd1 91.39(9) . . ?
O10 Al3 Nd1 87.92(8) . . ?
O9 Al3 Nd1 138.81(9) . . ?
O5 Al3 Nd1 46.15(8) . . ?
Al2 Al3 Nd1 68.90(3) . . ?
Al1 Al3 Nd1 113.38(4) . . ?
O7 Al3 Nd2 135.73(10) . . ?
O6 Al3 Nd2 39.91(9) . . ?
O11 Al3 Nd2 91.18(9) . . ?
O10 Al3 Nd2 90.58(8) . . ?
O9 Al3 Nd2 45.45(8) . . ?
O5 Al3 Nd2 138.82(9) . . ?
Al2 Al3 Nd2 115.67(4) . . ?
Al1 Al3 Nd2 68.02(3) . . ?
Nd1 Al3 Nd2 174.85(3) . . ?
C8 O1 Al1 115.2(3) . . ?
C8 O1 Nd2 133.8(3) . . ?
Al1 O1 Nd2 109.88(12) . . ?
C18 O2 Al1 118.9(3) . . ?
C28 O3 Al2 119.7(3) . . ?
C38 O4 Al2 116.2(3) . . ?
C38 O4 Nd1 132.0(3) . . ?
Al2 O4 Nd1 110.64(12) . . ?
Al2 O5 Al3 96.79(13) . . ?
Al2 O5 Nd1 108.26(12) . . ?
Al3 O5 Nd1 100.79(10) . . ?
Al1 O9 Al3 98.62(12) . . ?
Al1 O9 Nd2 108.11(11) . . ?
Al3 O9 Nd2 101.99(11) . . ?
Al1 O10 Al3 99.40(12) . . ?
Al2 O11 Al3 101.14(14) . . ?
C102 O100 Nd2 138.1(4) . . ?
C104 O101 Nd2 134.8(4) . . ?
C107 O102 Nd2 136.3(4) . . ?
C109 O103 Nd2 136.7(4) . . ?
C112 O104 Nd2 128.7(3) . . ?
C114 O105 Nd2 129.9(4) . . ?
C117 O107 Nd1 132.9(3) . . ?
C119 O108 Nd1 137.7(3) . . ?
C122 O109 Nd1 136.9(3) . . ?
C124 O110 Nd1 137.0(3) . . ?
C127 O111 Nd1 130.7(4) . . ?
C129 O112 Nd1 127.8(3) . . ?
C1 N1 C9 117.7(4) . . ?
C1 N1 Al1 134.3(3) . . ?
C9 N1 Al1 107.9(3) . . ?
C11 N2 C19 118.4(4) . . ?
C11 N2 Al1 134.8(3) . . ?
C19 N2 Al1 106.8(3) . . ?
C21 N3 C29 118.8(4) . . ?
C21 N3 Al2 134.1(4) . . ?
C29 N3 Al2 106.8(3) . . ?
C31 N4 C39 118.2(5) . . ?
C31 N4 Al2 134.1(4) . . ?
C39 N4 Al2 107.6(3) . . ?
N1 C1 C2 121.8(5) . . ?
N1 C1 C10 120.0(5) . . ?
C2 C1 C10 118.2(5) . . ?
C3 C2 C1 119.9(5) . . ?
C3 C2 H2A 120.0 . . ?
C1 C2 H2A 120.0 . . ?
C2 C3 C4 121.4(5) . . ?
C2 C3 H3A 119.3 . . ?
C4 C3 H3A 119.3 . . ?
C5 C4 C9 119.0(5) . . ?
C5 C4 C3 125.3(5) . . ?
C9 C4 C3 115.6(5) . . ?
C6 C5 C4 119.8(5) . . ?
C6 C5 H5A 120.1 . . ?
C4 C5 H5A 120.1 . . ?
C5 C6 C7 121.4(5) . . ?
C5 C6 H6A 119.3 . . ?
C7 C6 H6A 119.3 . . ?
C8 C7 C6 120.4(5) . . ?
C8 C7 H7A 119.8 . . ?
C6 C7 H7A 119.8 . . ?
O1 C8 C7 124.5(4) . . ?
O1 C8 C9 116.6(4) . . ?
C7 C8 C9 118.9(4) . . ?
N1 C9 C4 123.5(4) . . ?
N1 C9 C8 116.0(4) . . ?
C4 C9 C8 120.5(5) . . ?
C1 C10 H10A 109.5 . . ?
C1 C10 H10B 109.5 . . ?
H10A C10 H10B 109.5 . . ?
C1 C10 H10C 109.5 . . ?
H10A C10 H10C 109.5 . . ?
H10B C10 H10C 109.5 . . ?
N2 C11 C12 119.7(5) . . ?
N2 C11 C20 121.1(4) . . ?
C12 C11 C20 119.1(5) . . ?
C13 C12 C11 122.2(6) . . ?
C13 C12 H12A 118.9 . . ?
C11 C12 H12A 118.9 . . ?
C12 C13 C14 119.9(5) . . ?
C12 C13 H13A 120.1 . . ?
C14 C13 H13A 120.1 . . ?
C15 C14 C13 125.5(5) . . ?
C15 C14 C19 118.5(6) . . ?
C13 C14 C19 115.9(6) . . ?
C16 C15 C14 121.3(6) . . ?
C16 C15 H15A 119.3 . . ?
C14 C15 H15A 119.3 . . ?
C15 C16 C17 121.5(6) . . ?
C15 C16 H16A 119.2 . . ?
C17 C16 H16A 119.2 . . ?
C18 C17 C16 118.7(6) . . ?
C18 C17 H17A 120.6 . . ?
C16 C17 H17A 120.6 . . ?
O2 C18 C17 123.4(5) . . ?
O2 C18 C19 115.9(4) . . ?
C17 C18 C19 120.6(4) . . ?
N2 C19 C18 116.7(4) . . ?
N2 C19 C14 123.9(5) . . ?
C18 C19 C14 119.4(5) . . ?
C11 C20 H20A 109.5 . . ?
C11 C20 H20B 109.5 . . ?
H20A C20 H20B 109.5 . . ?
C11 C20 H20C 109.5 . . ?
H20A C20 H20C 109.5 . . ?
H20B C20 H20C 109.5 . . ?
N3 C21 C22 118.4(7) . . ?
N3 C21 C30 121.4(5) . . ?
C22 C21 C30 120.2(6) . . ?
C23 C22 C21 122.7(7) . . ?
C23 C22 H22A 118.6 . . ?
C21 C22 H22A 118.6 . . ?
C22 C23 C24 119.8(6) . . ?
C22 C23 H23A 120.1 . . ?
C24 C23 H23A 120.1 . . ?
C23 C24 C29 116.7(7) . . ?
C23 C24 C25 126.8(6) . . ?
C29 C24 C25 116.5(7) . . ?
C26 C25 C24 122.9(6) . . ?
C26 C25 H25A 118.5 . . ?
C24 C25 H25A 118.5 . . ?
C25 C26 C27 119.5(7) . . ?
C25 C26 H26A 120.2 . . ?
C27 C26 H26A 120.2 . . ?
C28 C27 C26 120.1(7) . . ?
C28 C27 H27A 120.0 . . ?
C26 C27 H27A 120.0 . . ?
O3 C28 C27 122.6(5) . . ?
O3 C28 C29 116.3(4) . . ?
C27 C28 C29 121.0(5) . . ?
N3 C29 C28 116.6(4) . . ?
N3 C29 C24 123.5(6) . . ?
C28 C29 C24 119.9(6) . . ?
C21 C30 H30A 109.5 . . ?
C21 C30 H30B 109.5 . . ?
H30A C30 H30B 109.5 . . ?
C21 C30 H30C 109.5 . . ?
H30A C30 H30C 109.5 . . ?
H30B C30 H30C 109.5 . . ?
N4 C31 C32 120.1(6) . . ?
N4 C31 C40 119.0(6) . . ?
C32 C31 C40 120.9(5) . . ?
C33 C32 C31 121.9(6) . . ?
C33 C32 H32A 119.1 . . ?
C31 C32 H32A 119.1 . . ?
C32 C33 C34 120.9(6) . . ?
C32 C33 H33A 119.5 . . ?
C34 C33 H33A 119.5 . . ?
C33 C34 C35 125.0(6) . . ?
C33 C34 C39 115.9(6) . . ?
C35 C34 C39 119.0(6) . . ?
C36 C35 C34 119.0(6) . . ?
C36 C35 H35A 120.5 . . ?
C34 C35 H35A 120.5 . . ?
C35 C36 C37 123.0(7) . . ?
C35 C36 H36A 118.5 . . ?
C37 C36 H36A 118.5 . . ?
C38 C37 C36 119.0(6) . . ?
C38 C37 H37A 120.5 . . ?
C36 C37 H37A 120.5 . . ?
O4 C38 C37 124.3(4) . . ?
O4 C38 C39 116.5(4) . . ?
C37 C38 C39 119.1(5) . . ?
N4 C39 C38 116.3(4) . . ?
N4 C39 C34 123.0(5) . . ?
C38 C39 C34 120.7(5) . . ?
C31 C40 H40A 109.5 . . ?
C31 C40 H40B 109.5 . . ?
H40A C40 H40B 109.5 . . ?
C31 C40 H40C 109.5 . . ?
H40A C40 H40C 109.5 . . ?
H40B C40 H40C 109.5 . . ?
F21 C101 F19' 87.7(9) . . ?
F21 C101 F19 111.6(10) . . ?
F19' C101 F19 117.2(7) . . ?
F21 C101 F20 110.9(10) . . ?
F19' C101 F20 24.3(9) . . ?
F19 C101 F20 100.4(9) . . ?
F21 C101 F21' 127.0(11) . . ?
F19' C101 F21' 101.7(8) . . ?
F19 C101 F21' 20.5(8) . . ?
F20 C101 F21' 81.7(8) . . ?
F21 C101 F20' 31.7(9) . . ?
F19' C101 F20' 113.1(10) . . ?
F19 C101 F20' 82.8(8) . . ?
F20 C101 F20' 131.4(11) . . ?
F21' C101 F20' 101.5(10) . . ?
F21 C101 C102 110.2(7) . . ?
F19' C101 C102 115.9(7) . . ?
F19 C101 C102 111.7(7) . . ?
F20 C101 C102 111.8(9) . . ?
F21' C101 C102 111.6(8) . . ?
F20' C101 C102 111.6(7) . . ?
O100 C102 C103 128.2(5) . . ?
O100 C102 C101 113.2(5) . . ?
C103 C102 C101 118.6(5) . . ?
C102 C103 C104 120.6(5) . . ?
C102 C103 H10D 119.7 . . ?
C104 C103 H10D 119.7 . . ?
O101 C104 C103 127.1(6) . . ?
O101 C104 C105 115.6(6) . . ?
C103 C104 C105 117.2(5) . . ?
F23' C105 F22 53.0(9) . . ?
F23' C105 F22' 120.3(11) . . ?
F22 C105 F22' 123.5(9) . . ?
F23' C105 F23 139.7(11) . . ?
F22 C105 F23 106.6(11) . . ?
F22' C105 F23 36.1(8) . . ?
F23' C105 F24' 101.2(11) . . ?
F22 C105 F24' 48.3(8) . . ?
F22' C105 F24' 99.5(10) . . ?
F23 C105 F24' 66.9(9) . . ?
F23' C105 F24 61.8(9) . . ?
F22 C105 F24 108.8(11) . . ?
F22' C105 F24 69.0(8) . . ?
F23 C105 F24 104.6(9) . . ?
F24' C105 F24 144.3(10) . . ?
F23' C105 C104 111.3(8) . . ?
F22 C105 C104 116.3(7) . . ?
F22' C105 C104 116.5(8) . . ?
F23 C105 C104 109.1(8) . . ?
F24' C105 C104 104.5(8) . . ?
F24 C105 C104 110.9(8) . . ?
F27' C106 F25' 102.7(10) . . ?
F27' C106 F27 125.6(10) . . ?
F25' C106 F27 24.2(10) . . ?
F27' C106 F25 71.6(10) . . ?
F25' C106 F25 117.6(12) . . ?
F27 C106 F25 113.7(12) . . ?
F27' C106 F26' 114.4(12) . . ?
F25' C106 F26' 102.2(13) . . ?
F27 C106 F26' 84.4(11) . . ?
F25 C106 F26' 43.1(10) . . ?
F27' C106 F26 33.9(9) . . ?
F25' C106 F26 76.4(9) . . ?
F27 C106 F26 100.5(10) . . ?
F25 C106 F26 102.6(12) . . ?
F26' C106 F26 141.4(13) . . ?
F27' C106 C107 110.5(9) . . ?
F25' C106 C107 120.2(10) . . ?
F27 C106 C107 111.3(8) . . ?
F25 C106 C107 119.5(7) . . ?
F26' C106 C107 107.0(8) . . ?
F26 C106 C107 106.6(9) . . ?
O102 C107 C108 128.5(6) . . ?
O102 C107 C106 112.9(6) . . ?
C108 C107 C106 118.6(6) . . ?
C107 C108 C109 121.4(5) . . ?
C107 C108 H10E 119.3 . . ?
C109 C108 H10E 119.3 . . ?
O103 C109 C108 127.9(5) . . ?
O103 C109 C110 114.1(5) . . ?
C108 C109 C110 117.9(5) . . ?
F30' C110 F30 122.9(11) . . ?
F30' C110 F28' 118.3(9) . . ?
F30 C110 F28' 76.6(8) . . ?
F30' C110 F29 85.3(8) . . ?
F30 C110 F29 105.3(9) . . ?
F28' C110 F29 35.4(7) . . ?
F30' C110 F28 26.8(9) . . ?
F30 C110 F28 100.5(9) . . ?
F28' C110 F28 132.3(8) . . ?
F29 C110 F28 106.4(8) . . ?
F30' C110 F29' 106.7(11) . . ?
F30 C110 F29' 23.9(8) . . ?
F28' C110 F29' 100.0(9) . . ?
F29 C110 F29' 124.5(8) . . ?
F28 C110 F29' 81.0(8) . . ?
F30' C110 C109 111.6(7) . . ?
F30 C110 C109 112.5(7) . . ?
F28' C110 C109 110.4(7) . . ?
F29 C110 C109 116.4(7) . . ?
F28 C110 C109 114.2(6) . . ?
F29' C110 C109 108.8(7) . . ?
F32 C111 F31' 90.7(9) . . ?
F32 C111 F33' 21.6(12) . . ?
F31' C111 F33' 109.8(10) . . ?
F32 C111 F33 109.5(10) . . ?
F31' C111 F33 19.9(11) . . ?
F33' C111 F33 126.8(11) . . ?
F32 C111 F31 108.5(12) . . ?
F31' C111 F31 116.3(13) . . ?
F33' C111 F31 90.5(10) . . ?
F33 C111 F31 102.8(12) . . ?
F32 C111 F32' 121.3(13) . . ?
F31' C111 F32' 112.5(11) . . ?
F33' C111 F32' 103.2(11) . . ?
F33 C111 F32' 96.2(10) . . ?
F31 C111 F32' 12.8(11) . . ?
F32 C111 C112 108.3(9) . . ?
F31' C111 C112 113.5(9) . . ?
F33' C111 C112 107.8(9) . . ?
F33 C111 C112 111.4(9) . . ?
F31 C111 C112 116.0(9) . . ?
F32' C111 C112 109.5(7) . . ?
O104 C112 C113 127.2(5) . . ?
O104 C112 C111 113.4(5) . . ?
C113 C112 C111 119.5(5) . . ?
C114 C113 C112 122.2(5) . . ?
C114 C113 H11A 118.9 . . ?
C112 C113 H11A 118.9 . . ?
O105 C114 C113 128.8(5) . . ?
O105 C114 C115 113.9(5) . . ?
C113 C114 C115 117.3(5) . . ?
F36 C115 F34 117.8(11) . . ?
F36 C115 F34' 57.8(8) . . ?
F34 C115 F34' 129.6(9) . . ?
F36 C115 F35 102.7(10) . . ?
F34 C115 F35 106.7(9) . . ?
F34' C115 F35 45.1(7) . . ?
F36 C115 F36' 144.1(9) . . ?
F34 C115 F36' 46.2(8) . . ?
F34' C115 F36' 104.6(10) . . ?
F35 C115 F36' 64.7(8) . . ?
F36 C115 F35' 60.0(9) . . ?
F34 C115 F35' 60.1(8) . . ?
F34' C115 F35' 106.4(8) . . ?
F35 C115 F35' 134.0(8) . . ?
F36' C115 F35' 103.2(10) . . ?
F36 C115 C114 105.1(7) . . ?
F34 C115 C114 112.2(6) . . ?
F34' C115 C114 117.1(7) . . ?
F35 C115 C114 112.0(7) . . ?
F36' C115 C114 110.7(6) . . ?
F35' C115 C114 113.6(6) . . ?
F2 C116 F2' 128.5(8) . . ?
F2 C116 F1' 47.6(7) . . ?
F2' C116 F1' 106.7(10) . . ?
F2 C116 F1 115.7(8) . . ?
F2' C116 F1 40.9(7) . . ?
F1' C116 F1 131.1(8) . . ?
F2 C116 F3 98.5(8) . . ?
F2' C116 F3 59.0(7) . . ?
F1' C116 F3 54.0(7) . . ?
F1 C116 F3 98.2(9) . . ?
F2 C116 F3' 58.2(7) . . ?
F2' C116 F3' 110.0(9) . . ?
F1' C116 F3' 105.0(8) . . ?
F1 C116 F3' 71.6(7) . . ?
F3 C116 F3' 142.3(8) . . ?
F2 C116 C117 117.9(7) . . ?
F2' C116 C117 113.2(6) . . ?
F1' C116 C117 112.6(7) . . ?
F1 C116 C117 114.4(5) . . ?
F3 C116 C117 108.2(6) . . ?
F3' C116 C117 109.0(6) . . ?
O107 C117 C118 127.5(5) . . ?
O107 C117 C116 114.7(5) . . ?
C118 C117 C116 117.7(5) . . ?
C119 C118 C117 121.5(5) . . ?
C119 C118 H11B 119.3 . . ?
C117 C118 H11B 119.3 . . ?
O108 C119 C118 127.8(5) . . ?
O108 C119 C120 112.9(5) . . ?
C118 C119 C120 119.3(5) . . ?
F4' C120 F6' 100.8(8) . . ?
F4' C120 F5 78.2(8) . . ?
F6' C120 F5 25.3(8) . . ?
F4' C120 F6 29.5(8) . . ?
F6' C120 F6 125.1(8) . . ?
F5 C120 F6 105.9(9) . . ?
F4' C120 F4 122.5(9) . . ?
F6' C120 F4 87.0(8) . . ?
F5 C120 F4 108.7(10) . . ?
F6 C120 F4 103.2(10) . . ?
F4' C120 F5' 116.5(10) . . ?
F6' C120 F5' 103.7(10) . . ?
F5 C120 F5' 124.4(10) . . ?
F6 C120 F5' 92.0(9) . . ?
F4 C120 F5' 16.7(10) . . ?
F4' C120 C119 115.8(7) . . ?
F6' C120 C119 111.4(6) . . ?
F5 C120 C119 112.1(7) . . ?
F6 C120 C119 112.9(7) . . ?
F4 C120 C119 113.4(7) . . ?
F5' C120 C119 107.8(8) . . ?
F7' C121 F8 74.1(9) . . ?
F7' C121 F7 122.4(9) . . ?
F8 C121 F7 103.9(11) . . ?
F7' C121 F8' 112.5(10) . . ?
F8 C121 F8' 134.6(11) . . ?
F7 C121 F8' 33.0(8) . . ?
F7' C121 F9 38.9(8) . . ?
F8 C121 F9 112.1(9) . . ?
F7 C121 F9 103.7(10) . . ?
F8' C121 F9 79.5(9) . . ?
F7' C121 F9' 103.3(9) . . ?
F8 C121 F9' 34.2(8) . . ?
F7 C121 F9' 73.4(8) . . ?
F8' C121 F9' 106.3(9) . . ?
F9 C121 F9' 134.6(9) . . ?
F7' C121 C122 117.3(7) . . ?
F8 C121 C122 109.5(8) . . ?
F7 C121 C122 117.2(6) . . ?
F8' C121 C122 106.3(7) . . ?
F9 C121 C122 110.4(7) . . ?
F9' C121 C122 110.7(7) . . ?
O109 C122 C123 127.1(5) . . ?
O109 C122 C121 112.8(5) . . ?
C123 C122 C121 120.2(5) . . ?
C124 C123 C122 122.5(5) . . ?
C124 C123 H12B 118.8 . . ?
C122 C123 H12B 118.8 . . ?
O110 C124 C123 127.6(5) . . ?
O110 C124 C125 115.2(5) . . ?
C123 C124 C125 117.1(5) . . ?
F10 C125 F10' 129.0(8) . . ?
F10 C125 F12' 62.9(10) . . ?
F10' C125 F12' 104.1(9) . . ?
F10 C125 F11' 43.7(9) . . ?
F10' C125 F11' 111.9(10) . . ?
F12' C125 F11' 105.8(10) . . ?
F10 C125 F11 106.4(11) . . ?
F10' C125 F11 67.1(9) . . ?
F12' C125 F11 45.2(8) . . ?
F11' C125 F11 143.5(10) . . ?
F10 C125 F12 106.7(11) . . ?
F10' C125 F12 43.5(8) . . ?
F12' C125 F12 132.2(8) . . ?
F11' C125 F12 71.8(9) . . ?
F11 C125 F12 109.1(10) . . ?
F10 C125 C124 115.2(6) . . ?
F10' C125 C124 115.2(7) . . ?
F12' C125 C124 112.1(7) . . ?
F11' C125 C124 107.4(7) . . ?
F11 C125 C124 105.1(7) . . ?
F12 C125 C124 114.0(7) . . ?
F13 C126 F14 115.0(13) . . ?
F13 C126 F15 106.3(9) . . ?
F14 C126 F15 103.6(10) . . ?
F13 C126 F15' 85.3(9) . . ?
F14 C126 F15' 32.8(11) . . ?
F15 C126 F15' 128.1(10) . . ?
F13 C126 F13' 131.4(10) . . ?
F14 C126 F13' 70.7(9) . . ?
F15 C126 F13' 35.0(9) . . ?
F15' C126 F13' 100.6(11) . . ?
F13 C126 F14' 24.1(11) . . ?
F14 C126 F14' 128.4(15) . . ?
F15 C126 F14' 83.0(9) . . ?
F15' C126 F14' 104.7(13) . . ?
F13' C126 F14' 112.6(10) . . ?
F13 C126 C127 109.1(7) . . ?
F14 C126 C127 109.8(9) . . ?
F15 C126 C127 112.9(7) . . ?
F15' C126 C127 110.0(7) . . ?
F13' C126 C127 113.5(8) . . ?
F14' C126 C127 114.1(9) . . ?
O111 C127 C128 126.7(5) . . ?
O111 C127 C126 114.4(5) . . ?
C128 C127 C126 118.8(5) . . ?
C129 C128 C127 121.1(5) . . ?
C129 C128 H12C 119.4 . . ?
C127 C128 H12C 119.4 . . ?
O112 C129 C128 128.5(5) . . ?
O112 C129 C130 113.8(5) . . ?
C128 C129 C130 117.7(5) . . ?
F17 C130 F16 110.5(9) . . ?
F17 C130 F17' 123.7(9) . . ?
F16 C130 F17' 18.9(7) . . ?
F17 C130 F16' 78.0(7) . . ?
F16 C130 F16' 123.7(8) . . ?
F17' C130 F16' 110.3(8) . . ?
F17 C130 F18 108.5(7) . . ?
F16 C130 F18 101.7(7) . . ?
F17' C130 F18 84.2(7) . . ?
F16' C130 F18 32.4(6) . . ?
F17 C130 F18' 27.7(7) . . ?
F16 C130 F18' 88.1(7) . . ?
F17' C130 F18' 105.1(8) . . ?
F16' C130 F18' 104.0(7) . . ?
F18 C130 F18' 131.1(7) . . ?
F17 C130 C129 113.1(6) . . ?
F16 C130 C129 110.9(6) . . ?
F17' C130 C129 111.7(6) . . ?
F16' C130 C129 115.9(6) . . ?
F18 C130 C129 111.4(6) . . ?
F18' C130 C129 109.1(6) . . ?
C41 O6 Al3 120.3(3) . . ?
C41 O6 Nd2 128.7(3) . . ?
Al3 O6 Nd2 110.90(12) . . ?
Al3 O7 Nd1 111.40(12) . . ?
C48 N5 C49 120.1(6) . . ?
C42 C41 C49 116.6(6) . . ?
C42 C41 O6 122.3(6) . . ?
C49 C41 O6 121.0(5) . . ?
C41 C42 C43 122.9(8) . . ?
C41 C42 H42A 118.6 . . ?
C43 C42 H42A 118.6 . . ?
C44 C43 C42 119.4(9) . . ?
C44 C43 H43A 120.3 . . ?
C42 C43 H43A 120.3 . . ?
C43 C44 C45 119.5(9) . . ?
C43 C44 H44A 120.2 . . ?
C45 C44 H44A 120.2 . . ?
C44 C45 C46 122.1(8) . . ?
C44 C45 C49 119.7(8) . . ?
C46 C45 C49 118.1(8) . . ?
C47 C46 C45 122.9(9) . . ?
C47 C46 H46A 118.5 . . ?
C45 C46 H46A 118.5 . . ?
C48 C47 C46 116.9(9) . . ?
C48 C47 H47A 121.5 . . ?
C46 C47 H47A 121.5 . . ?
N5 C48 C47 122.0(8) . . ?
N5 C48 C50 112.4(6) . . ?
C47 C48 C50 125.6(8) . . ?
N5 C49 C41 118.6(6) . . ?
N5 C49 C45 119.7(7) . . ?
C41 C49 C45 121.7(7) . . ?
C48 C50 H50A 109.5 . . ?
C48 C50 H50B 109.5 . . ?
H50A C50 H50B 109.5 . . ?
C48 C50 H50C 109.5 . . ?
H50A C50 H50C 109.5 . . ?
H50B C50 H50C 109.5 . . ?
C49' N5' C48' 132.6(9) . . ?
C42' C41' C49' 117.3(11) . . ?
C41' C42' C43' 118.9(13) . . ?
C41' C42' H42B 120.5 . . ?
C43' C42' H42B 120.5 . . ?
C44' C43' C42' 122.4(15) . . ?
C44' C43' H43B 118.8 . . ?
C42' C43' H43B 118.8 . . ?
C45' C44' C43' 118.9(15) . . ?
C45' C44' H44B 120.5 . . ?
C43' C44' H44B 120.5 . . ?
C44' C45' C49' 116.8(13) . . ?
C44' C45' C46' 128.0(13) . . ?
C49' C45' C46' 114.1(13) . . ?
C47' C46' C45' 126.1(16) . . ?
C47' C46' H46B 116.9 . . ?
C45' C46' H46B 116.9 . . ?
C48' C47' C46' 121.7(14) . . ?
C48' C47' H47B 119.1 . . ?
C46' C47' H47B 119.1 . . ?
N5' C48' C47' 108.6(10) . . ?
N5' C49' C45' 116.3(10) . . ?
N5' C49' C41' 119.3(8) . . ?
C45' C49' C41' 124.4(11) . . ?
C02 C01 H01A 109.5 . . ?
C02 C01 H01B 109.5 . . ?
H01A C01 H01B 109.5 . . ?
C02 C01 H01C 109.5 . . ?
H01A C01 H01C 109.5 . . ?
H01B C01 H01C 109.5 . . ?
C03 C02 C01 107.1(10) . . ?
C03 C02 H02A 110.3 . . ?
C01 C02 H02A 110.3 . . ?
C03 C02 H02B 110.3 . . ?
C01 C02 H02B 110.3 . . ?
H02A C02 H02B 108.6 . . ?
C04 C03 C02 111.8(10) . . ?
C04 C03 H03A 109.2 . . ?
C02 C03 H03A 109.2 . . ?
C04 C03 H03B 109.2 . . ?
C02 C03 H03B 109.2 . . ?
H03A C03 H03B 107.9 . . ?
C05 C04 C03 111.4(10) . . ?
C05 C04 H04A 109.4 . . ?
C03 C04 H04A 109.4 . . ?
C05 C04 H04B 109.4 . . ?
C03 C04 H04B 109.4 . . ?
H04A C04 H04B 108.0 . . ?
C04 C05 C06 111.1(10) . . ?
C04 C05 H05A 109.4 . . ?
C06 C05 H05A 109.4 . . ?
C04 C05 H05B 109.4 . . ?
C06 C05 H05B 109.4 . . ?
H05A C05 H05B 108.0 . . ?
C05 C06 H06A 109.5 . . ?
C05 C06 H06B 109.5 . . ?
H06A C06 H06B 109.5 . . ?
C05 C06 H06C 109.5 . . ?
H06A C06 H06C 109.5 . . ?
H06B C06 H06C 109.5 . . ?
C07 C07 C08 116.2(11) 2_557 . ?
C07 C07 H07A 108.2 2_557 . ?
C08 C07 H07A 108.2 . . ?
C07 C07 H07B 108.2 2_557 . ?
C08 C07 H07B 108.2 . . ?
H07A C07 H07B 107.4 . . ?
C07 C08 C09 113.8(10) . . ?
C07 C08 H08A 108.8 . . ?
C09 C08 H08A 108.8 . . ?
C07 C08 H08B 108.8 . . ?
C09 C08 H08B 108.8 . . ?
H08A C08 H08B 107.7 . . ?
C08 C09 H09A 109.5 . . ?
C08 C09 H09B 109.5 . . ?
H09A C09 H09B 109.5 . . ?
C08 C09 H09C 109.5 . . ?
H09A C09 H09C 109.5 . . ?
H09B C09 H09C 109.5 . . ?

loop_
_geom_bond_atom_site_label_1
_geom_bond_atom_site_label_2
_geom_bond_distance
_geom_bond_site_symmetry_2
_geom_bond_publ_flag
Nd1 O7 2.410(3) . ?
Nd1 O108 2.413(3) . ?
Nd1 O109 2.461(3) . ?
Nd1 O110 2.464(3) . ?
Nd1 O112 2.467(3) . ?
Nd1 O111 2.492(3) . ?
Nd1 O107 2.565(3) . ?
Nd1 O4 2.565(3) . ?
Nd1 O5 2.589(3) . ?
Nd1 Al3 3.5263(12) . ?
Nd2 O100 2.427(3) . ?
Nd2 O6 2.440(3) . ?
Nd2 O104 2.457(3) . ?
Nd2 O103 2.461(3) . ?
Nd2 O102 2.479(3) . ?
Nd2 O105 2.487(3) . ?
Nd2 O101 2.524(3) . ?
Nd2 O1 2.575(3) . ?
Nd2 O9 2.588(3) . ?
Nd2 Al3 3.5523(12) . ?
Al1 O2 1.827(3) . ?
Al1 O1 1.871(3) . ?
Al1 O10 1.905(3) . ?
Al1 O9 1.908(3) . ?
Al1 N1 2.081(4) . ?
Al1 N2 2.142(4) . ?
Al1 Al3 2.9286(16) . ?
Al2 O3 1.839(3) . ?
Al2 O4 1.871(3) . ?
Al2 O11 1.872(3) . ?
Al2 O5 1.912(3) . ?
Al2 N4 2.096(4) . ?
Al2 N3 2.176(4) . ?
Al2 Al3 2.8941(16) . ?
Al3 O7 1.841(3) . ?
Al3 O6 1.854(3) . ?
Al3 O11 1.875(3) . ?
Al3 O10 1.935(3) . ?
Al3 O9 1.954(3) . ?
Al3 O5 1.958(3) . ?
O1 C8 1.354(5) . ?
O2 C18 1.343(5) . ?
O3 C28 1.339(5) . ?
O4 C38 1.353(5) . ?
O100 C102 1.256(6) . ?
O101 C104 1.242(7) . ?
O102 C107 1.249(6) . ?
O103 C109 1.255(6) . ?
O104 C112 1.255(6) . ?
O105 C114 1.246(6) . ?
O107 C117 1.244(6) . ?
O108 C119 1.254(6) . ?
O109 C122 1.246(6) . ?
O110 C124 1.233(6) . ?
O111 C127 1.245(6) . ?
O112 C129 1.253(6) . ?
N1 C1 1.333(6) . ?
N1 C9 1.381(6) . ?
N2 C11 1.340(6) . ?
N2 C19 1.371(6) . ?
N3 C21 1.332(7) . ?
N3 C29 1.375(7) . ?
N4 C31 1.336(6) . ?
N4 C39 1.388(6) . ?
C1 C2 1.414(7) . ?
C1 C10 1.513(8) . ?
C2 C3 1.339(8) . ?
C2 H2A 0.9300 . ?
C3 C4 1.410(8) . ?
C3 H3A 0.9300 . ?
C4 C5 1.396(8) . ?
C4 C9 1.409(6) . ?
C5 C6 1.361(8) . ?
C5 H5A 0.9300 . ?
C6 C7 1.411(7) . ?
C6 H6A 0.9300 . ?
C7 C8 1.358(6) . ?
C7 H7A 0.9300 . ?
C8 C9 1.420(6) . ?
C10 H10A 0.9600 . ?
C10 H10B 0.9600 . ?
C10 H10C 0.9600 . ?
C11 C12 1.427(7) . ?
C11 C20 1.453(8) . ?
C12 C13 1.335(9) . ?
C12 H12A 0.9300 . ?
C13 C14 1.412(9) . ?
C13 H13A 0.9300 . ?
C14 C15 1.395(9) . ?
C14 C19 1.416(7) . ?
C15 C16 1.328(10) . ?
C15 H15A 0.9300 . ?
C16 C17 1.416(8) . ?
C16 H16A 0.9300 . ?
C17 C18 1.371(7) . ?
C17 H17A 0.9300 . ?
C18 C19 1.401(7) . ?
C20 H20A 0.9600 . ?
C20 H20B 0.9600 . ?
C20 H20C 0.9600 . ?
C21 C22 1.447(9) . ?
C21 C30 1.471(9) . ?
C22 C23 1.334(12) . ?
C22 H22A 0.9300 . ?
C23 C24 1.380(11) . ?
C23 H23A 0.9300 . ?
C24 C29 1.424(7) . ?
C24 C25 1.439(11) . ?
C25 C26 1.329(11) . ?
C25 H25A 0.9300 . ?
C26 C27 1.424(8) . ?
C26 H26A 0.9300 . ?
C27 C28 1.367(7) . ?
C27 H27A 0.9300 . ?
C28 C29 1.397(8) . ?
C30 H30A 0.9600 . ?
C30 H30B 0.9600 . ?
C30 H30C 0.9600 . ?
C31 C32 1.402(9) . ?
C31 C40 1.493(9) . ?
C32 C33 1.335(10) . ?
C32 H32A 0.9300 . ?
C33 C34 1.388(9) . ?
C33 H33A 0.9300 . ?
C34 C35 1.403(10) . ?
C34 C39 1.413(7) . ?
C35 C36 1.347(9) . ?
C35 H35A 0.9300 . ?
C36 C37 1.417(8) . ?
C36 H36A 0.9300 . ?
C37 C38 1.367(7) . ?
C37 H37A 0.9300 . ?
C38 C39 1.412(7) . ?
C40 H40A 0.9600 . ?
C40 H40B 0.9600 . ?
C40 H40C 0.9600 . ?
C101 F21 1.307(9) . ?
C101 F19' 1.308(8) . ?
C101 F19 1.310(8) . ?
C101 F20 1.314(9) . ?
C101 F21' 1.315(8) . ?
C101 F20' 1.316(9) . ?
C101 C102 1.536(8) . ?
C102 C103 1.352(8) . ?
C103 C104 1.404(9) . ?
C103 H10D 0.9300 . ?
C104 C105 1.521(9) . ?
C105 F23' 1.296(8) . ?
C105 F22 1.301(8) . ?
C105 F22' 1.307(8) . ?
C105 F23 1.311(9) . ?
C105 F24' 1.331(9) . ?
C105 F24 1.333(9) . ?
C106 F27' 1.300(9) . ?
C106 F25' 1.306(9) . ?
C106 F27 1.310(8) . ?
C106 F25 1.311(9) . ?
C106 F26' 1.318(9) . ?
C106 F26 1.322(9) . ?
C106 C107 1.523(10) . ?
C107 C108 1.365(9) . ?
C108 C109 1.366(8) . ?
C108 H10E 0.9300 . ?
C109 C110 1.529(8) . ?
C110 F30' 1.301(8) . ?
C110 F30 1.308(8) . ?
C110 F28' 1.309(8) . ?
C110 F29 1.315(7) . ?
C110 F28 1.316(8) . ?
C110 F29' 1.318(8) . ?
C111 F32 1.308(9) . ?
C111 F31' 1.311(9) . ?
C111 F33' 1.315(9) . ?
C111 F33 1.318(9) . ?
C111 F31 1.318(9) . ?
C111 F32' 1.318(9) . ?
C111 C112 1.538(8) . ?
C112 C113 1.394(8) . ?
C113 C114 1.352(8) . ?
C113 H11A 0.9300 . ?
C114 C115 1.532(8) . ?
C115 F36 1.289(8) . ?
C115 F34 1.305(8) . ?
C115 F34' 1.307(7) . ?
C115 F35 1.315(8) . ?
C115 F36' 1.318(8) . ?
C115 F35' 1.319(7) . ?
C116 F2 1.280(7) . ?
C116 F2' 1.290(8) . ?
C116 F1' 1.296(8) . ?
C116 F1 1.303(7) . ?
C116 F3 1.324(8) . ?
C116 F3' 1.331(8) . ?
C116 C117 1.518(8) . ?
C117 C118 1.381(8) . ?
C118 C119 1.360(7) . ?
C118 H11B 0.9300 . ?
C119 C120 1.528(8) . ?
C120 F4' 1.309(8) . ?
C120 F6' 1.310(8) . ?
C120 F5 1.311(9) . ?
C120 F6 1.311(8) . ?
C120 F4 1.312(9) . ?
C120 F5' 1.318(9) . ?
C121 F7' 1.306(7) . ?
C121 F8 1.311(9) . ?
C121 F7 1.311(8) . ?
C121 F8' 1.312(9) . ?
C121 F9 1.322(8) . ?
C121 F9' 1.327(9) . ?
C121 C122 1.526(9) . ?
C122 C123 1.368(8) . ?
C123 C124 1.361(8) . ?
C123 H12B 0.9300 . ?
C124 C125 1.535(8) . ?
C125 F10 1.292(8) . ?
C125 F10' 1.305(8) . ?
C125 F12' 1.306(9) . ?
C125 F11' 1.308(8) . ?
C125 F11 1.316(9) . ?
C125 F12 1.319(8) . ?
C126 F13 1.300(9) . ?
C126 F14 1.301(9) . ?
C126 F15 1.303(8) . ?
C126 F15' 1.305(8) . ?
C126 F13' 1.306(8) . ?
C126 F14' 1.308(9) . ?
C126 C127 1.536(9) . ?
C127 C128 1.411(8) . ?
C128 C129 1.376(7) . ?
C128 H12C 0.9300 . ?
C129 C130 1.531(7) . ?
C130 F17 1.302(8) . ?
C130 F16 1.308(8) . ?
C130 F17' 1.308(8) . ?
C130 F16' 1.317(8) . ?
C130 F18 1.327(8) . ?
C130 F18' 1.329(7) . ?
O6 C41 1.439(7) . ?
N5 C48 1.374(7) . ?
N5 C49 1.380(6) . ?
C41 C42 1.379(7) . ?
C41 C49 1.388(7) . ?
C42 C43 1.384(7) . ?
C42 H42A 0.9300 . ?
C43 C44 1.379(7) . ?
C43 H43A 0.9300 . ?
C44 C45 1.382(7) . ?
C44 H44A 0.9300 . ?
C45 C46 1.389(7) . ?
C45 C49 1.394(7) . ?
C46 C47 1.380(8) . ?
C46 H46A 0.9300 . ?
C47 C48 1.376(7) . ?
C47 H47A 0.9300 . ?
C48 C50 1.488(7) . ?
C50 H50A 0.9600 . ?
C50 H50B 0.9600 . ?
C50 H50C 0.9600 . ?
N5' C49' 1.379(7) . ?
N5' C48' 1.381(7) . ?
C41' C42' 1.378(8) . ?
C41' C49' 1.390(7) . ?
C42' C43' 1.388(8) . ?
C42' H42B 0.9300 . ?
C43' C44' 1.381(8) . ?
C43' H43B 0.9300 . ?
C44' C45' 1.379(8) . ?
C44' H44B 0.9300 . ?
C45' C49' 1.383(8) . ?
C45' C46' 1.387(8) . ?
C46' C47' 1.383(8) . ?
C46' H46B 0.9300 . ?
C47' C48' 1.383(8) . ?
C47' H47B 0.9300 . ?
C01 C02 1.557(11) . ?
C01 H01A 0.9600 . ?
C01 H01B 0.9600 . ?
C01 H01C 0.9600 . ?
C02 C03 1.538(10) . ?
C02 H02A 0.9700 . ?
C02 H02B 0.9700 . ?
C03 C04 1.526(10) . ?
C03 H03A 0.9700 . ?
C03 H03B 0.9700 . ?
C04 C05 1.525(10) . ?
C04 H04A 0.9700 . ?
C04 H04B 0.9700 . ?
C05 C06 1.525(11) . ?
C05 H05A 0.9700 . ?
C05 H05B 0.9700 . ?
C06 H06A 0.9600 . ?
C06 H06B 0.9600 . ?
C06 H06C 0.9600 . ?
C07 C07 1.531(11) 2_557 ?
C07 C08 1.543(9) . ?
C07 H07A 0.9700 . ?
C07 H07B 0.9700 . ?
C08 C09 1.558(10) . ?
C08 H08A 0.9700 . ?
C08 H08B 0.9700 . ?
C09 H09A 0.9600 . ?
C09 H09B 0.9600 . ?
C09 H09C 0.9600 . ?
